data_7128682
loop_
_publ_author_name
'Kitagawa, Yuichi'
'Matsuda, Kenji'
'da Rosa, Pedro Paulo Ferreira'
'Fushimi, Koji'
'Hasegawa, Yasuchika'

_publ_section_title
;
 Long-lived emission beyond 1000 nm: control of excited-state dynamics in
 a dinuclear Tb(III)-Nd(III) complex.
;
_journal_issue 65
_journal_name_full 'Chemical communications (Cambridge, England)'
_journal_page_first 8047
_journal_page_last 8050
_journal_paper_doi 10.1039/d1cc03596g
_journal_volume 57
_journal_year 2021
_chemical_formula_moiety 'C141 H204 O21 P3 Tb3'
_chemical_formula_sum 'C141 H204 O21 P3 Tb3'
_chemical_formula_weight 2804.70
_space_group_crystal_system orthorhombic
_space_group_IT_number 19
_space_group_name_Hall 'P 2ac 2ab'
_space_group_name_H-M_alt 'P 21 21 21'
_atom_sites_solution_hydrogens mixed
_atom_sites_solution_primary dual
_audit_creation_date 2020-02-19
_audit_creation_method
;
Olex2 1.2
(compiled 2018.05.29 svn.r3508 for OlexSys, GUI svn.r5506)
;
_audit_update_record
;
2020-03-16 deposited with the CCDC.	2021-07-15 downloaded from the CCDC.
;
_cell_angle_alpha 90
_cell_angle_beta 90
_cell_angle_gamma 90
_cell_formula_units_Z 4
_cell_length_a 17.3827(3)
_cell_length_b 22.9977(4)
_cell_length_c 38.2920(6)
_cell_measurement_reflns_used 63392
_cell_measurement_temperature 293(2)
_cell_measurement_theta_max 29.0110
_cell_measurement_theta_min 1.8120
_cell_volume 15307.7(4)
_computing_cell_refinement 'CrysAlisPro 1.171.39.43a (Rigaku OD, 2018)'
_computing_data_collection 'CrysAlisPro 1.171.39.43a (Rigaku OD, 2018)'
_computing_data_reduction 'CrysAlisPro 1.171.39.43a (Rigaku OD, 2018)'
_computing_molecular_graphics 'Olex2 (Dolomanov et al., 2009)'
_computing_publication_material 'Olex2 (Dolomanov et al., 2009)'
_computing_structure_refinement 'ShelXL (Sheldrick, 2015)'
_computing_structure_solution 'ShelXT (Sheldrick, 2015)'
_diffrn_ambient_temperature 293(2)
_diffrn_detector 'CCD plate'
_diffrn_measured_fraction_theta_full 0.999
_diffrn_measured_fraction_theta_max 0.898
_diffrn_measurement_details
;
List of Runs (angles in degrees, time in seconds):

  # Type    Start    End  Width  t~exp~   \w     \q     \k     \f   Frames
#--------------------------------------------------------------------------
  1  \w      5.00  30.00   0.50   27.45    --    5.00  21.00-105.00   50
  2  \w    -32.00  -7.00   0.50   27.45    --   -7.20  21.00-105.00   50
  3  \w     20.00  46.00   0.50   27.45    --    5.00  29.00 -60.00   52
  4  \w    -97.00 -16.00   0.50   27.45    --   -7.20  29.00 150.00  162
  5  \w     38.00  64.00   0.50   27.45    --   -7.20  29.00 150.00   52
  6  \w      9.00  82.00   0.50   27.45    --   -7.20  29.00  90.00  146
  7  \w    -94.00 -66.00   0.50   27.45    --   -7.20  29.00  90.00   56
;
_diffrn_measurement_device 'four-circle diffractometer'
_diffrn_measurement_device_type 'XtaLAB AFC11 (RCD3): quarter-chi single'
_diffrn_measurement_method '\w scans'
_diffrn_orient_matrix_type 'CrysAlisPro convention (1999,Acta A55,543-557)'
_diffrn_orient_matrix_UB_11 -0.0293401000
_diffrn_orient_matrix_UB_12 -0.0107145000
_diffrn_orient_matrix_UB_13 -0.0111719000
_diffrn_orient_matrix_UB_21 0.0249787000
_diffrn_orient_matrix_UB_22 0.0029335000
_diffrn_orient_matrix_UB_23 -0.0145473000
_diffrn_orient_matrix_UB_31 0.0134136000
_diffrn_orient_matrix_UB_32 -0.0287626000
_diffrn_orient_matrix_UB_33 0.0026543000
_diffrn_radiation_monochromator mirror
_diffrn_radiation_probe x-ray
_diffrn_radiation_type MoK\a
_diffrn_radiation_wavelength 0.71073
_diffrn_reflns_av_R_equivalents 0.0465
_diffrn_reflns_av_unetI/netI 0.0531
_diffrn_reflns_Laue_measured_fraction_full 0.999
_diffrn_reflns_Laue_measured_fraction_max 0.898
_diffrn_reflns_limit_h_max 23
_diffrn_reflns_limit_h_min -19
_diffrn_reflns_limit_k_max 30
_diffrn_reflns_limit_k_min -26
_diffrn_reflns_limit_l_max 51
_diffrn_reflns_limit_l_min -51
_diffrn_reflns_number 124097
_diffrn_reflns_point_group_measured_fraction_full 0.997
_diffrn_reflns_point_group_measured_fraction_max 0.860
_diffrn_reflns_theta_full 25.242
_diffrn_reflns_theta_max 29.027
_diffrn_reflns_theta_min 1.813
_diffrn_source 'Rotating-anode X-ray tube (dual wavelength)'
_diffrn_source_type 'Rigaku (Mo) X-ray DW Source'
_exptl_absorpt_coefficient_mu 1.460
_exptl_absorpt_correction_T_max 1.00000
_exptl_absorpt_correction_T_min 0.81345
_exptl_absorpt_correction_type multi-scan
_exptl_absorpt_process_details
;
CrysAlisPro 1.171.39.43a (Rigaku Oxford Diffraction, 2018)
Empirical absorption correction using spherical harmonics,
 implemented in SCALE3 ABSPACK scaling algorithm.
;
_exptl_crystal_colour colourless
_exptl_crystal_colour_primary colourless
_exptl_crystal_density_diffrn 1.217
_exptl_crystal_description prism
_exptl_crystal_F_000 5832
_exptl_crystal_size_max 0.4
_exptl_crystal_size_mid 0.3
_exptl_crystal_size_min 0.1
_refine_diff_density_max 1.926
_refine_diff_density_min -1.036
_refine_diff_density_rms 0.084
_refine_ls_abs_structure_details
;
 Flack x determined using 11734 quotients [(I+)-(I-)]/[(I+)+(I-)]
 (Parsons, Flack and Wagner, Acta Cryst. B69 (2013) 249-259).
;
_refine_ls_abs_structure_Flack 0.498(2)
_refine_ls_extinction_method none
_refine_ls_goodness_of_fit_ref 1.051
_refine_ls_hydrogen_treatment mixed
_refine_ls_matrix_type full
_refine_ls_number_parameters 1570
_refine_ls_number_reflns 35085
_refine_ls_number_restraints 0
_refine_ls_restrained_S_all 1.051
_refine_ls_R_factor_all 0.0521
_refine_ls_R_factor_gt 0.0398
_refine_ls_shift/su_max 0.017
_refine_ls_shift/su_mean 0.000
_refine_ls_structure_factor_coef Fsqd
_refine_ls_weighting_details 'w=1/[\s^2^(Fo^2^)+(0.0491P)^2^+9.9294P] where P=(Fo^2^+2Fc^2^)/3'
_refine_ls_weighting_scheme calc
_refine_ls_wR_factor_gt 0.0918
_refine_ls_wR_factor_ref 0.0949
_reflns_Friedel_coverage 0.792
_reflns_Friedel_fraction_full 0.994
_reflns_Friedel_fraction_max 0.816
_reflns_number_gt 29895
_reflns_number_total 35085
_reflns_threshold_expression 'I > 2\s(I)'
_cod_data_source_file d1cc03596g2.cif
_cod_data_source_block tbtmhdpppo
_cod_depositor_comments 'Adding full bibliography for 7128682--7128683.cif.'
_cod_database_code 7128682
_shelx_shelxl_version_number 2018/1
_chemical_oxdiff_formula 'C H O P Tb'
_shelx_space_group_comment
;
The symmetry employed for this shelxl refinement is uniquely defined
by the following loop, which should always be used as a source of
symmetry information in preference to the above space-group names.
They are only intended as comments.
;
_shelx_estimated_absorpt_t_max 0.868
_shelx_estimated_absorpt_t_min 0.593
_reflns_odcompleteness_completeness 99.84
_reflns_odcompleteness_iscentric 1
_reflns_odcompleteness_theta 26.32
_olex2_refinement_description
;
1. Fixed Uiso
 At 1.2 times of:
  All C(H) groups
 At 1.5 times of:
  All C(H,H,H) groups
2.a Aromatic/amide H refined with riding coordinates:
 C00U(H00U), C012(H012), C014(H014), C017(H017), C019(H019), C01A(H01A),
 C01B(H01B), C01C(H01C), C01D(H01D), C01E(H01E), C01G(H01G), C01H(H01H),
 C01I(H01I), C01J(H01J), C01N(H01N), C01P(H01P), C01R(H01R), C01W(H01W),
 C01X(H01X), C01Y(H01Y), C01Z(H01Z), C020(H020), C024(H024), C02A(H02D),
 C02B(H02E), C02D(H02F), C02G(H02G), C02I(H02I), C02J(H02J), C02P(H02P),
 C02Q(H02Q), C02V(H02V), C02W(H02W), C02X(H02X), C031(H031), C03F(H0AA),
 C03Q(H0BA), C03T(H3BA), C041(H041), C044(H044), C04F(H9BA)
2.b Idealised Me refined as rotating group:
 C027(H02A,H02B,H02C), C02K(H02H,H02K,H02L), C02L(H02M,H02N,H02O), C02U(H02R,
 H02S,H02T), C02Y(H02U,H02Y,H), C030(H03A,H03B,H03C), C032(H03D,H03E,H03F),
 C033(H03G,H03H,H03I), C035(H03J,H03K,H03L), C037(H03M,H03N,H03O), C038(H03P,
 H03Q,H03R), C039(H03S,H03T,H03U), C03A(H03V,H03W,H03X), C03B(H03Y,HA,HB),
 C03C(H03Z,HC,HD), C03E(H03,HE,HF), C03G(H1AA,HG,HH), C03H(H2AA,HI,HJ),
 C03I(H3AA,HK,HL), C03K(H4AA,HM,HN), C03L(H5AA,HO,HP), C03M(H6AA,HQ,HR),
 C03N(H7AA,HS,HT), C03O(H8AA,HU,HV), C03P(H9AA,HW,HX), C03R(H1BA,HY,HZ),
 C03S(H2BA,H7CA,H8CA), C03U(H4BA,H9CA,H0DA), C03V(H5BA,H1DA,H2DA), C03W(H6BA,
 H3DA,H4DA), C03X(H7BA,H5DA,H6DA), C03Z(H8BA,H7DA,H8DA), C040(H04A,H04B,H04C),
 C042(H04D,H04E,H04F), C043(H04G,H04H,H04I), C045(H04J,H04K,H04L), C046(H04M,
 H04N,H04O), C047(H04P,H04Q,H04R), C049(H04S,H04T,H04U), C04A(H04V,H04W,H04X),
 C04C(H04Y,H9DA,H0EA), C04D(H04Z,H1EA,H2EA), C04E(H04,H3EA,H4EA), C04G(H0CA,
 H5EA,H6EA), C04H(H1CA,H7EA,H8EA), C04I(H2CA,H9EA,H0FA), C04K(H3CA,H1FA,H2FA),
 C04M(H4CA,H3FA,H4FA), C04O(H5CA,H5FA,H6FA), C04P(H6CA,H7FA,H8FA), C11(H11A,
 H11B,H11C), C2(H2A,H2B,H2C), C6(H6A,H6B,H6C), C9(H9A,H9B,H9C)
;
_olex2_submission_special_instructions 'No special instructions were received'
_oxdiff_exptl_absorpt_empirical_details
;
Empirical correction (ABSPACK) includes:
- Absorption correction using spherical harmonics
- Frame scaling
;
_oxdiff_exptl_absorpt_empirical_full_max 3.798
_oxdiff_exptl_absorpt_empirical_full_min 0.353

loop_
_space_group_symop_operation_xyz
'x, y, z'
'-x+1/2, -y, z+1/2'
'-x, y+1/2, -z+1/2'
'x+1/2, -y+1/2, -z'

loop_
_atom_site_label
_atom_site_type_symbol
_atom_site_fract_x
_atom_site_fract_y
_atom_site_fract_z
_atom_site_U_iso_or_equiv
_atom_site_adp_type
_atom_site_occupancy
_atom_site_site_symmetry_order
_atom_site_calc_flag
_atom_site_refinement_flags_posn
_atom_site_refinement_flags_adp
_atom_site_refinement_flags_occupancy
_atom_site_disorder_assembly
_atom_site_disorder_group
Tb01 Tb 0.54985(2) 0.67553(2) 0.57565(2) 0.02503(6) Uani 1 1 d . . . . .
Tb02 Tb 0.50494(2) 0.67901(2) 0.92647(2) 0.02342(6) Uani 1 1 d . . . . .
Tb03 Tb 0.06640(2) 0.77190(2) 0.74069(2) 0.02742(7) Uani 1 1 d . . . . .
P004 P 0.37624(9) 0.79741(6) 0.89249(4) 0.0255(3) Uani 1 1 d . . . . .
P005 P 0.25874(8) 0.70183(6) 0.74518(4) 0.0236(3) Uani 1 1 d . . . . .
P006 P 0.42177(9) 0.79689(6) 0.60692(4) 0.0277(3) Uani 1 1 d . . . . .
O007 O 0.4973(2) 0.73382(17) 0.97658(10) 0.0285(8) Uani 1 1 d . . . . .
O008 O 0.5026(2) 0.61370(18) 0.53416(11) 0.0312(9) Uani 1 1 d . . . . .
O009 O 0.1743(2) 0.71233(17) 0.74188(11) 0.0289(9) Uani 1 1 d . . . . .
O00A O 0.5477(3) 0.73153(19) 0.52606(10) 0.0347(9) Uani 1 1 d . . . . .
O00B O 0.6456(2) 0.60761(18) 0.57083(12) 0.0329(9) Uani 1 1 d . . . . .
O00C O 0.4425(2) 0.76120(16) 0.90505(10) 0.0310(9) Uani 1 1 d . . . . .
O00D O 0.5868(3) 0.6524(2) 0.63161(11) 0.0374(11) Uani 1 1 d . . . . .
O00E O 0.6077(2) 0.74272(17) 0.92598(13) 0.0366(10) Uani 1 1 d . . . . .
O00F O 0.6542(2) 0.73602(18) 0.57802(13) 0.0380(10) Uani 1 1 d . . . . .
O00G O 0.5448(2) 0.66041(18) 0.87067(10) 0.0326(9) Uani 1 1 d . . . . .
O00H O 0.6043(2) 0.61322(18) 0.93074(12) 0.0340(10) Uani 1 1 d . . . . .
O00I O -0.0519(3) 0.8118(2) 0.74376(12) 0.0441(11) Uani 1 1 d . . . . .
O00J O 0.1671(2) 0.83946(17) 0.74289(12) 0.0351(10) Uani 1 1 d . . . . .
O00K O 0.0200(3) 0.6950(2) 0.77334(13) 0.0497(13) Uani 1 1 d . . . . .
O00L O 0.3930(2) 0.63698(18) 0.90464(11) 0.0332(10) Uani 1 1 d . . . . .
O00M O 0.4364(3) 0.63431(18) 0.59634(11) 0.0361(10) Uani 1 1 d . . . . .
O00N O 0.4612(2) 0.61469(18) 0.96727(11) 0.0330(9) Uani 1 1 d . . . . .
O00O O 0.4891(3) 0.75896(17) 0.59797(11) 0.0334(9) Uani 1 1 d . . . . .
O00P O 0.0262(3) 0.7025(2) 0.70176(13) 0.0466(12) Uani 1 1 d . . . . .
O00Q O 0.0716(3) 0.8195(2) 0.68829(11) 0.0390(10) Uani 1 1 d . . . . .
O00R O 0.0578(3) 0.8110(2) 0.79579(12) 0.0481(12) Uani 1 1 d . . . . .
C00S C 0.4489(3) 0.5782(2) 0.52967(15) 0.0285(12) Uani 1 1 d . . . . .
C00T C 0.3502(4) 0.7974(3) 0.57263(17) 0.0316(13) Uani 1 1 d . . . . .
C00U C 0.4595(4) 0.8949(3) 0.90810(17) 0.0333(14) Uani 1 1 d . . . . .
H00U H 0.483777 0.871079 0.924373 0.040 Uiso 1 1 calc R . . . .
C00V C 0.3756(3) 0.7723(2) 0.64661(15) 0.0258(11) Uani 1 1 d . . . . .
C00W C 0.2944(3) 0.7323(2) 0.78521(14) 0.0248(11) Uani 1 1 d . . . . .
C00X C 0.3087(3) 0.7310(3) 0.70807(15) 0.0255(11) Uani 1 1 d . . . . .
C00Y C 0.4040(3) 0.8722(2) 0.88642(15) 0.0256(12) Uani 1 1 d . . . . .
C00Z C 0.6991(3) 0.5889(3) 0.59031(17) 0.0296(13) Uani 1 1 d . . . . .
C010 C 0.6372(4) 0.8065(3) 0.5343(2) 0.0390(16) Uani 1 1 d . . . . .
H010 H 0.654(4) 0.837(3) 0.530(2) 0.047 Uiso 1 1 d R . . . .
C011 C 0.4090(4) 0.5776(3) 0.97039(16) 0.0305(13) Uani 1 1 d . . . . .
C012 C 0.3929(4) 0.5671(3) 0.55490(17) 0.0316(13) Uani 1 1 d . . . . .
H012 H 0.354950 0.539982 0.549726 0.038 Uiso 1 1 calc R . . . .
C013 C 0.6061(4) 0.6425(3) 0.85763(16) 0.0338(14) Uani 1 1 d . . . . .
C014 C 0.5078(4) 0.8940(3) 0.59381(19) 0.0401(15) Uani 1 1 d . . . . .
H014 H 0.534660 0.869891 0.578569 0.048 Uiso 1 1 calc R . . . .
C015 C 0.2980(3) 0.7972(3) 0.92279(17) 0.0308(13) Uani 1 1 d . . . . .
C016 C 0.7598(4) 0.5515(3) 0.57216(18) 0.0362(14) Uani 1 1 d . . . . .
C017 C 0.7042(4) 0.6015(3) 0.62587(17) 0.0373(15) Uani 1 1 d . . . . .
H017 H 0.747928 0.588902 0.637675 0.045 Uiso 1 1 calc R . . . .
C018 C 0.5252(3) 0.7812(3) 0.98736(15) 0.0284(12) Uani 1 1 d . . . . .
C019 C 0.4316(5) 0.9661(3) 0.6393(2) 0.0468(17) Uani 1 1 d . . . . .
H019 H 0.405787 0.990558 0.654685 0.056 Uiso 1 1 calc R . . . .
C01A C 0.3672(4) 0.9074(3) 0.86199(17) 0.0344(14) Uani 1 1 d . . . . .
H01A H 0.330479 0.891611 0.847092 0.041 Uiso 1 1 calc R . . . .
C01B C 0.4418(5) 0.9889(3) 0.8817(2) 0.0471(18) Uani 1 1 d . . . . .
H01B H 0.454389 1.028089 0.880186 0.057 Uiso 1 1 calc R . . . .
C01C C 0.1580(4) 0.8980(3) 0.69247(18) 0.0380(15) Uani 1 1 d . . . . .
H01C H 0.176966 0.930938 0.681344 0.046 Uiso 1 1 calc R . . . .
C01D C 0.4192(4) 0.7410(3) 0.67008(17) 0.0415(16) Uani 1 1 d . . . . .
H01D H 0.470968 0.734098 0.665545 0.050 Uiso 1 1 calc R . . . .
C01E C 0.1797(4) 0.7958(3) 0.97155(19) 0.0457(18) Uani 1 1 d . . . . .
H01E H 0.140433 0.795688 0.988050 0.055 Uiso 1 1 calc R . . . .
C01F C 0.5782(4) 0.7791(3) 0.51623(16) 0.0349(14) Uani 1 1 d . . . . .
C01G C 0.2485(4) 0.8439(3) 0.92573(19) 0.0388(14) Uani 1 1 d . . . . .
H01G H 0.254853 0.876183 0.911375 0.047 Uiso 1 1 calc R . . . .
C01H C 0.5860(3) 0.8103(3) 0.97077(16) 0.0299(13) Uani 1 1 d . . . . .
H01H H 0.602281 0.845529 0.980073 0.036 Uiso 1 1 calc R . . . .
C01I C 0.1893(4) 0.8428(3) 0.95012(19) 0.0460(17) Uani 1 1 d . . . . .
H01I H 0.155889 0.874221 0.951861 0.055 Uiso 1 1 calc R . . . .
C01J C 0.3854(4) 0.9656(3) 0.85997(19) 0.0430(16) Uani 1 1 d . . . . .
H01J H 0.359950 0.989346 0.844073 0.052 Uiso 1 1 calc R . . . .
C01K C 0.4491(4) 0.8711(2) 0.61370(15) 0.0295(13) Uani 1 1 d . . . . .
C01L C 0.2779(3) 0.6248(2) 0.74588(16) 0.0281(12) Uani 1 1 d . . . . .
C01M C 0.6232(3) 0.7895(3) 0.94139(16) 0.0299(13) Uani 1 1 d . . . . .
C01N C 0.4794(4) 0.9533(3) 0.9057(2) 0.0474(18) Uani 1 1 d . . . . .
H01N H 0.517618 0.968565 0.919997 0.057 Uiso 1 1 calc R . . . .
C01O C 0.7389(4) 0.8161(3) 0.5825(2) 0.0477(18) Uani 1 1 d . . . . .
C01P C 0.2848(5) 0.7467(3) 0.5269(2) 0.0489(19) Uani 1 1 d . . . . .
H01P H 0.277909 0.713192 0.513578 0.059 Uiso 1 1 calc R . . . .
C01Q C 0.3411(3) 0.7732(3) 0.85069(15) 0.0282(12) Uani 1 1 d . . . . .
C01R C 0.2282(4) 0.7487(3) 0.96870(19) 0.0469(18) Uani 1 1 d . . . . .
H01R H 0.221554 0.716537 0.983119 0.056 Uiso 1 1 calc R . . . .
C01S C 0.3474(3) 0.5961(3) 0.91375(17) 0.0301(13) Uani 1 1 d . . . . .
C01T C 0.3905(4) 0.5943(3) 0.58745(17) 0.0311(13) Uani 1 1 d . . . . .
C01U C 0.7273(4) 0.5694(3) 0.9303(2) 0.0429(16) Uani 1 1 d . . . . .
C01V C 0.6732(3) 0.7845(3) 0.56428(18) 0.0357(15) Uani 1 1 d . . . . .
C01W C 0.6644(4) 0.6148(3) 0.87642(19) 0.0403(16) Uani 1 1 d . . . . .
H01W H 0.708687 0.604062 0.864378 0.048 Uiso 1 1 calc R . . . .
C01X C 0.4891(5) 0.9876(3) 0.6191(2) 0.0504(19) Uani 1 1 d . . . . .
H01X H 0.502568 1.026586 0.620893 0.061 Uiso 1 1 calc R . . . .
C01Y C 0.3941(4) 0.7623(4) 0.82494(18) 0.0480(19) Uani 1 1 d . . . . .
H01Y H 0.446082 0.768129 0.829386 0.058 Uiso 1 1 calc R . . . .
C01Z C 0.5277(4) 0.9522(3) 0.5961(2) 0.0458(17) Uani 1 1 d . . . . .
H01Z H 0.566736 0.967162 0.582134 0.055 Uiso 1 1 calc R . . . .
C020 C 0.3524(3) 0.5667(3) 0.94543(17) 0.0322(14) Uani 1 1 d . . . . .
H020 H 0.315970 0.538227 0.950227 0.039 Uiso 1 1 calc R . . . .
C021 C 0.4507(4) 0.5458(3) 0.49445(16) 0.0338(14) Uani 1 1 d . . . . .
C022 C 0.4142(4) 0.5419(3) 1.00453(17) 0.0378(15) Uani 1 1 d . . . . .
C023 C 0.0685(5) 0.8827(3) 0.63965(18) 0.0488(18) Uani 1 1 d . . . . .
C024 C 0.2637(4) 0.7630(4) 0.84324(17) 0.0443(18) Uani 1 1 d . . . . .
H024 H 0.226703 0.769935 0.860272 0.053 Uiso 1 1 calc R . . . .
C025 C -0.1804(4) 0.8306(4) 0.7574(3) 0.062(2) Uani 1 1 d . . . . .
C026 C 0.1871(4) 0.8835(3) 0.72530(18) 0.0359(14) Uani 1 1 d . . . . .
C027 C 0.7608(4) 0.7837(4) 0.9254(3) 0.063(2) Uani 1 1 d . . . . .
H02A H 0.775583 0.776691 0.949149 0.095 Uiso 1 1 calc GR . . . .
H02B H 0.802516 0.801883 0.913125 0.095 Uiso 1 1 calc GR . . . .
H02C H 0.748287 0.747452 0.914304 0.095 Uiso 1 1 calc GR . . . .
C028 C 0.6137(5) 0.6532(4) 0.81823(18) 0.052(2) Uani 1 1 d . . . . .
C029 C 0.2482(5) 0.9220(3) 0.7433(2) 0.0487(18) Uani 1 1 d . . . . .
C02A C 0.3707(4) 0.7426(3) 0.79221(19) 0.0465(18) Uani 1 1 d . . . . .
H02D H 0.407268 0.736375 0.774876 0.056 Uiso 1 1 calc R . . . .
C02B C 0.3860(4) 0.7198(4) 0.70043(18) 0.0466(18) Uani 1 1 d . . . . .
H02E H 0.415426 0.697870 0.715870 0.056 Uiso 1 1 calc R . . . .
C02C C 0.6909(3) 0.8234(3) 0.92463(19) 0.0394(14) Uani 1 1 d . . . . .
C02D C 0.2418(4) 0.7430(3) 0.81103(18) 0.0428(17) Uani 1 1 d . . . . .
H02F H 0.189845 0.736628 0.806596 0.051 Uiso 1 1 calc R . . . .
C02E C 0.2845(4) 0.5820(3) 0.88658(19) 0.0379(15) Uani 1 1 d . . . . .
C02F C -0.0965(4) 0.8253(3) 0.7686(2) 0.0443(17) Uani 1 1 d . . . . .
C02G C 0.3384(4) 0.7475(3) 0.55372(19) 0.0375(15) Uani 1 1 d . . . . .
H02G H 0.366405 0.714131 0.558912 0.045 Uiso 1 1 calc R . . . .
C02I C 0.2874(4) 0.7493(3) 0.94413(18) 0.0368(15) Uani 1 1 d . . . . .
H02I H 0.319963 0.717429 0.942084 0.044 Uiso 1 1 calc R . . . .
C02J C 0.2670(4) 0.7632(3) 0.68378(18) 0.0424(17) Uani 1 1 d . . . . .
H02J H 0.215663 0.771795 0.688264 0.051 Uiso 1 1 calc R . . . .
C02K C 0.6150(6) 0.7186(4) 0.8124(2) 0.072(3) Uani 1 1 d . . . . .
H02H H 0.570411 0.735789 0.823055 0.108 Uiso 1 1 calc GR . . . .
H02K H 0.614785 0.726656 0.787838 0.108 Uiso 1 1 calc GR . . . .
H02L H 0.660584 0.734715 0.822773 0.108 Uiso 1 1 calc GR . . . .
C02L C 0.5228(5) 0.5080(4) 0.4942(2) 0.066(3) Uani 1 1 d . . . . .
H02M H 0.566987 0.531782 0.498915 0.100 Uiso 1 1 calc GR . . . .
H02N H 0.528275 0.490029 0.471741 0.100 Uiso 1 1 calc GR . . . .
H02O H 0.518380 0.478553 0.511846 0.100 Uiso 1 1 calc GR . . . .
C02M C 0.6488(4) 0.6315(3) 0.64510(16) 0.0348(14) Uani 1 1 d . . . . .
C02N C 0.0044(4) 0.6508(4) 0.7027(2) 0.0505(19) Uani 1 1 d . . . . .
C02O C 0.5445(4) 0.8056(3) 0.48263(18) 0.0428(16) Uani 1 1 d . . . . .
C02P C 0.2999(4) 0.7826(3) 0.65347(18) 0.0449(18) Uani 1 1 d . . . . .
H02P H 0.270310 0.803081 0.637387 0.054 Uiso 1 1 calc R . . . .
C02Q C 0.4112(4) 0.9078(3) 0.63713(19) 0.0399(16) Uani 1 1 d . . . . .
H02Q H 0.372207 0.893224 0.651282 0.048 Uiso 1 1 calc R . . . .
C02R C 0.1013(4) 0.8651(3) 0.67555(17) 0.0370(15) Uani 1 1 d . . . . .
C02S C 0.6608(4) 0.6021(3) 0.91167(18) 0.0325(14) Uani 1 1 d . . . . .
C02T C 0.3277(4) 0.5790(3) 0.6152(2) 0.0435(17) Uani 1 1 d . . . . .
C02U C 0.3447(5) 0.5027(4) 1.0110(2) 0.056(2) Uani 1 1 d . . . . .
H02R H 0.298396 0.525317 1.009628 0.083 Uiso 1 1 calc GR . . . .
H02S H 0.348662 0.485547 1.033813 0.083 Uiso 1 1 calc GR . . . .
H02T H 0.343376 0.472521 0.993699 0.083 Uiso 1 1 calc GR . . . .
C02V C 0.3066(4) 0.8463(3) 0.56575(17) 0.0430(17) Uani 1 1 d . . . . .
H02V H 0.313665 0.879974 0.578824 0.052 Uiso 1 1 calc R . . . .
C02W C 0.2420(5) 0.7953(3) 0.5200(2) 0.0510(19) Uani 1 1 d . . . . .
H02W H 0.205741 0.794571 0.502181 0.061 Uiso 1 1 calc R . . . .
C02X C 0.2522(5) 0.8450(3) 0.5392(2) 0.054(2) Uani 1 1 d . . . . .
H02X H 0.222653 0.877744 0.534405 0.065 Uiso 1 1 calc R . . . .
C02Y C 0.3139(6) 0.5902(4) 0.8506(2) 0.068(3) Uani 1 1 d . . . . .
H02U H 0.337068 0.627888 0.848563 0.102 Uiso 1 1 calc GR . . . .
H02Y H 0.272021 0.587082 0.834296 0.102 Uiso 1 1 calc GR . . . .
H H 0.351497 0.560795 0.845485 0.102 Uiso 1 1 calc GR . . . .
C02Z C -0.0021(5) 0.6437(4) 0.7669(2) 0.068(3) Uani 1 1 d . . . . .
C030 C 0.4225(6) 0.5848(3) 1.03415(18) 0.061(2) Uani 1 1 d . . . . .
H03A H 0.467901 0.607793 1.030647 0.091 Uiso 1 1 calc GR . . . .
H03B H 0.426604 0.564049 1.055835 0.091 Uiso 1 1 calc GR . . . .
H03C H 0.378219 0.609697 1.034811 0.091 Uiso 1 1 calc GR . . . .
C031 C -0.0726(4) 0.8351(3) 0.80281(19) 0.0493(18) Uani 1 1 d . . . . .
H031 H -0.109369 0.847884 0.818695 0.059 Uiso 1 1 calc R . . . .
C032 C 0.3789(5) 0.5082(3) 0.4875(2) 0.0514(19) Uani 1 1 d . . . . .
H03D H 0.376878 0.477071 0.504204 0.077 Uiso 1 1 calc GR . . . .
H03E H 0.381553 0.492332 0.464360 0.077 Uiso 1 1 calc GR . . . .
H03F H 0.333587 0.531763 0.489680 0.077 Uiso 1 1 calc GR . . . .
C033 C 0.2529(5) 0.5205(4) 0.8901(2) 0.063(2) Uani 1 1 d . . . . .
H03G H 0.294116 0.493049 0.887637 0.094 Uiso 1 1 calc GR . . . .
H03H H 0.215118 0.513796 0.872314 0.094 Uiso 1 1 calc GR . . . .
H03I H 0.229609 0.516024 0.912700 0.094 Uiso 1 1 calc GR . . . .
C034 C 0.4871(4) 0.8065(3) 1.02006(17) 0.0370(14) Uani 1 1 d . . . . .
C035 C 0.8076(5) 0.5145(4) 0.5972(2) 0.056(2) Uani 1 1 d . . . . .
H03J H 0.835233 0.539397 0.612946 0.084 Uiso 1 1 calc GR . . . .
H03K H 0.843415 0.491330 0.584155 0.084 Uiso 1 1 calc GR . . . .
H03L H 0.774146 0.489436 0.610347 0.084 Uiso 1 1 calc GR . . . .
C037 C 0.2182(5) 0.6235(5) 0.8939(3) 0.081(3) Uani 1 1 d . . . . .
H03M H 0.202578 0.619689 0.917824 0.122 Uiso 1 1 calc GR . . . .
H03N H 0.175744 0.614242 0.878875 0.122 Uiso 1 1 calc GR . . . .
H03O H 0.234620 0.662700 0.889588 0.122 Uiso 1 1 calc GR . . . .
C038 C 0.4891(6) 0.5059(4) 1.0020(2) 0.066(2) Uani 1 1 d . . . . .
H03P H 0.483364 0.476493 0.984427 0.099 Uiso 1 1 calc GR . . . .
H03Q H 0.499299 0.487775 1.024149 0.099 Uiso 1 1 calc GR . . . .
H03R H 0.531172 0.530994 0.995989 0.099 Uiso 1 1 calc GR . . . .
C039 C -0.1845(6) 0.8695(7) 0.7264(3) 0.123(6) Uani 1 1 d . . . . .
H03S H -0.153107 0.903221 0.730324 0.184 Uiso 1 1 calc GR . . . .
H03T H -0.236819 0.881286 0.722679 0.184 Uiso 1 1 calc GR . . . .
H03U H -0.166149 0.849081 0.706163 0.184 Uiso 1 1 calc GR . . . .
C03A C 0.8058(4) 0.5788(4) 0.9119(2) 0.058(2) Uani 1 1 d . . . . .
H03V H 0.805745 0.558957 0.889840 0.087 Uiso 1 1 calc GR . . . .
H03W H 0.846259 0.563572 0.926311 0.087 Uiso 1 1 calc GR . . . .
H03X H 0.813935 0.619589 0.908176 0.087 Uiso 1 1 calc GR . . . .
C03B C 0.5419(6) 0.6290(5) 0.8011(2) 0.078(3) Uani 1 1 d . . . . .
H03Y H 0.542952 0.587305 0.802112 0.118 Uiso 1 1 calc GR . . . .
HA H 0.539997 0.641277 0.777142 0.118 Uiso 1 1 calc GR . . . .
HB H 0.497219 0.643100 0.813166 0.118 Uiso 1 1 calc GR . . . .
C03C C 0.4563(7) 0.7575(4) 1.0426(2) 0.081(3) Uani 1 1 d . . . . .
H03Z H 0.415538 0.737921 1.030487 0.122 Uiso 1 1 calc GR . . . .
HC H 0.437018 0.773173 1.064144 0.122 Uiso 1 1 calc GR . . . .
HD H 0.496968 0.730446 1.047501 0.122 Uiso 1 1 calc GR . . . .
C03D C 0.0245(5) 0.8381(5) 0.8531(2) 0.068(3) Uani 1 1 d . . . . .
C03E C 0.7352(4) 0.5943(4) 0.9668(2) 0.0507(19) Uani 1 1 d . . . . .
H03 H 0.750598 0.634316 0.965299 0.076 Uiso 1 1 calc GR . . . .
HE H 0.773329 0.572703 0.979452 0.076 Uiso 1 1 calc GR . . . .
HF H 0.686714 0.591651 0.978658 0.076 Uiso 1 1 calc GR . . . .
C03F C 0.3598(5) 0.5427(3) 0.7551(2) 0.055(2) Uani 1 1 d . . . . .
H0AA H 0.407382 0.527540 0.761447 0.066 Uiso 1 1 calc R . . . .
C03G C 0.0782(7) 0.8307(4) 0.6152(2) 0.077(3) Uani 1 1 d . . . . .
H1AA H 0.131844 0.825123 0.610185 0.115 Uiso 1 1 calc GR . . . .
HG H 0.050956 0.837897 0.593786 0.115 Uiso 1 1 calc GR . . . .
HH H 0.057955 0.796432 0.626126 0.115 Uiso 1 1 calc GR . . . .
C03H C 0.7141(6) 0.8263(5) 0.6201(2) 0.075(3) Uani 1 1 d . . . . .
H2AA H 0.668063 0.849315 0.620385 0.112 Uiso 1 1 calc GR . . . .
HI H 0.754226 0.846451 0.632352 0.112 Uiso 1 1 calc GR . . . .
HJ H 0.704520 0.789607 0.631166 0.112 Uiso 1 1 calc GR . . . .
C03I C 0.7563(5) 0.8760(3) 0.5660(2) 0.061(2) Uani 1 1 d . . . . .
H3AA H 0.769399 0.871042 0.541852 0.091 Uiso 1 1 calc GR . . . .
HK H 0.798563 0.893837 0.578093 0.091 Uiso 1 1 calc GR . . . .
HL H 0.711674 0.900468 0.567873 0.091 Uiso 1 1 calc GR . . . .
C03J C 0.6549(5) 0.6373(4) 0.68471(19) 0.0498(18) Uani 1 1 d . . . . .
C03K C 0.6425(6) 0.7013(4) 0.6939(2) 0.074(3) Uani 1 1 d . . . . .
H4AA H 0.682956 0.724183 0.683770 0.110 Uiso 1 1 calc GR . . . .
HM H 0.643119 0.705850 0.718810 0.110 Uiso 1 1 calc GR . . . .
HN H 0.593827 0.713944 0.684872 0.110 Uiso 1 1 calc GR . . . .
C03L C 0.2778(6) 0.6314(4) 0.6197(3) 0.089(4) Uani 1 1 d . . . . .
H5AA H 0.308984 0.665810 0.618877 0.134 Uiso 1 1 calc GR . . . .
HO H 0.251929 0.629289 0.641772 0.134 Uiso 1 1 calc GR . . . .
HP H 0.240415 0.632701 0.601219 0.134 Uiso 1 1 calc GR . . . .
C03M C 0.2853(6) 0.5247(4) 0.6075(3) 0.085(4) Uani 1 1 d . . . . .
H6AA H 0.256540 0.529345 0.586282 0.128 Uiso 1 1 calc GR . . . .
HQ H 0.250692 0.516305 0.626378 0.128 Uiso 1 1 calc GR . . . .
HR H 0.321166 0.493288 0.604895 0.128 Uiso 1 1 calc GR . . . .
C03N C 0.2724(6) 0.9754(4) 0.7228(3) 0.070(3) Uani 1 1 d . . . . .
H7AA H 0.295454 0.963595 0.701133 0.105 Uiso 1 1 calc GR . . . .
HS H 0.309000 0.997366 0.736159 0.105 Uiso 1 1 calc GR . . . .
HT H 0.228108 0.999071 0.718087 0.105 Uiso 1 1 calc GR . . . .
C03O C 0.7044(6) 0.5067(3) 0.9322(3) 0.088(4) Uani 1 1 d . . . . .
H8AA H 0.654781 0.503467 0.942983 0.132 Uiso 1 1 calc GR . . . .
HU H 0.741608 0.485622 0.945746 0.132 Uiso 1 1 calc GR . . . .
HV H 0.702284 0.490748 0.909032 0.132 Uiso 1 1 calc GR . . . .
C03P C 0.6859(6) 0.6269(6) 0.8023(2) 0.085(4) Uani 1 1 d . . . . .
H9AA H 0.730407 0.641695 0.814170 0.128 Uiso 1 1 calc GR . . . .
HW H 0.688665 0.637145 0.777982 0.128 Uiso 1 1 calc GR . . . .
HX H 0.684189 0.585394 0.804551 0.128 Uiso 1 1 calc GR . . . .
C03Q C 0.3491(4) 0.6023(3) 0.7554(2) 0.0484(19) Uani 1 1 d . . . . .
H0BA H 0.388912 0.626961 0.761973 0.058 Uiso 1 1 calc R . . . .
C03R C -0.2326(5) 0.8547(5) 0.7861(3) 0.081(3) Uani 1 1 d . . . . .
H1BA H -0.231784 0.828926 0.805855 0.121 Uiso 1 1 calc GR . . . .
HY H -0.284259 0.857853 0.777450 0.121 Uiso 1 1 calc GR . . . .
HZ H -0.214573 0.892386 0.793110 0.121 Uiso 1 1 calc GR . . . .
C03S C 0.4581(5) 0.5918(3) 0.46578(19) 0.0529(19) Uani 1 1 d . . . . .
H2BA H 0.412439 0.615308 0.465328 0.079 Uiso 1 1 calc GR . . . .
H7CA H 0.464529 0.573046 0.443586 0.079 Uiso 1 1 calc GR . . . .
H8CA H 0.501908 0.616011 0.470462 0.079 Uiso 1 1 calc GR . . . .
C03T C 0.3024(5) 0.5062(3) 0.7458(2) 0.057(2) Uani 1 1 d . . . . .
H3BA H 0.310390 0.466181 0.745936 0.069 Uiso 1 1 calc R . . . .
C03U C 0.7085(5) 0.8811(3) 0.9433(2) 0.058(2) Uani 1 1 d . . . . .
H4BA H 0.662855 0.904577 0.943966 0.087 Uiso 1 1 calc GR . . . .
H9CA H 0.748272 0.901420 0.930968 0.087 Uiso 1 1 calc GR . . . .
H0DA H 0.725264 0.873237 0.966751 0.087 Uiso 1 1 calc GR . . . .
C03V C 0.0910(6) 0.8805(5) 0.8538(2) 0.080(3) Uani 1 1 d . . . . .
H5BA H 0.111155 0.882940 0.877112 0.121 Uiso 1 1 calc GR . . . .
H1DA H 0.073414 0.918204 0.846550 0.121 Uiso 1 1 calc GR . . . .
H2DA H 0.130621 0.867351 0.838249 0.121 Uiso 1 1 calc GR . . . .
C03W C 0.1098(7) 0.9350(5) 0.6231(3) 0.089(4) Uani 1 1 d . . . . .
H6BA H 0.108006 0.967461 0.638887 0.134 Uiso 1 1 calc GR . . . .
H3DA H 0.084821 0.945293 0.601631 0.134 Uiso 1 1 calc GR . . . .
H4DA H 0.162485 0.925031 0.618514 0.134 Uiso 1 1 calc GR . . . .
C03X C 0.6681(5) 0.8375(4) 0.8866(2) 0.058(2) Uani 1 1 d . . . . .
H7BA H 0.650379 0.802810 0.875308 0.087 Uiso 1 1 calc GR . . . .
H5DA H 0.712024 0.852542 0.874366 0.087 Uiso 1 1 calc GR . . . .
H6DA H 0.627838 0.866083 0.886591 0.087 Uiso 1 1 calc GR . . . .
C03Y C -0.0024(5) 0.6218(4) 0.6664(3) 0.067(2) Uani 1 1 d . . . . .
C03Z C 0.8134(5) 0.5933(4) 0.5532(3) 0.068(3) Uani 1 1 d . . . . .
H8BA H 0.785250 0.613494 0.535315 0.102 Uiso 1 1 calc GR . . . .
H7DA H 0.854863 0.571950 0.542728 0.102 Uiso 1 1 calc GR . . . .
H8DA H 0.833821 0.620984 0.569516 0.102 Uiso 1 1 calc GR . . . .
C040 C 0.4199(5) 0.8433(5) 1.0072(2) 0.074(3) Uani 1 1 d . . . . .
H04A H 0.439077 0.875170 0.993565 0.111 Uiso 1 1 calc GR . . . .
H04B H 0.391888 0.858183 1.026928 0.111 Uiso 1 1 calc GR . . . .
H04C H 0.386380 0.819855 0.993165 0.111 Uiso 1 1 calc GR . . . .
C041 C -0.0097(5) 0.6199(4) 0.7337(3) 0.074(3) Uani 1 1 d . . . . .
H041 H -0.025115 0.581275 0.731903 0.089 Uiso 1 1 calc R . . . .
C042 C -0.0152(6) 0.8957(6) 0.6445(3) 0.093(4) Uani 1 1 d . . . . .
H04D H -0.039386 0.863818 0.656429 0.140 Uiso 1 1 calc GR . . . .
H04E H -0.038994 0.901064 0.622141 0.140 Uiso 1 1 calc GR . . . .
H04F H -0.020831 0.930465 0.658146 0.140 Uiso 1 1 calc GR . . . .
C043 C 0.8090(5) 0.7781(4) 0.5799(3) 0.070(3) Uani 1 1 d . . . . .
H04G H 0.798678 0.741310 0.590723 0.104 Uiso 1 1 calc GR . . . .
H04H H 0.851326 0.796640 0.591500 0.104 Uiso 1 1 calc GR . . . .
H04I H 0.821635 0.772182 0.555742 0.104 Uiso 1 1 calc GR . . . .
C044 C 0.2198(4) 0.5881(3) 0.7364(3) 0.061(2) Uani 1 1 d . . . . .
H044 H 0.171955 0.602782 0.730046 0.073 Uiso 1 1 calc R . . . .
C045 C -0.0549(7) 0.6593(5) 0.6436(3) 0.096(4) Uani 1 1 d . . . . .
H04J H -0.105765 0.659614 0.653321 0.144 Uiso 1 1 calc GR . . . .
H04K H -0.056538 0.643512 0.620409 0.144 Uiso 1 1 calc GR . . . .
H04L H -0.035228 0.698289 0.642774 0.144 Uiso 1 1 calc GR . . . .
C046 C 0.5406(5) 0.8438(4) 1.04217(19) 0.057(2) Uani 1 1 d . . . . .
H04M H 0.585751 0.821857 1.048078 0.086 Uiso 1 1 calc GR . . . .
H04N H 0.514622 0.855393 1.063171 0.086 Uiso 1 1 calc GR . . . .
H04O H 0.555315 0.877804 1.029206 0.086 Uiso 1 1 calc GR . . . .
C047 C 0.0534(6) 0.7790(5) 0.8684(2) 0.085(3) Uani 1 1 d . . . . .
H04P H 0.093015 0.763432 0.853669 0.127 Uiso 1 1 calc GR . . . .
H04Q H 0.011284 0.752013 0.869559 0.127 Uiso 1 1 calc GR . . . .
H04R H 0.073590 0.785174 0.891455 0.127 Uiso 1 1 calc GR . . . .
C048 C 0.0025(4) 0.8272(4) 0.81517(18) 0.0500(18) Uani 1 1 d . . . . .
C049 C 0.3721(6) 0.5701(5) 0.6502(2) 0.080(3) Uani 1 1 d . . . . .
H04S H 0.401211 0.534645 0.649062 0.121 Uiso 1 1 calc GR . . . .
H04T H 0.336021 0.567811 0.669151 0.121 Uiso 1 1 calc GR . . . .
H04U H 0.406334 0.602209 0.653970 0.121 Uiso 1 1 calc GR . . . .
C04A C 0.2173(10) 0.9400(6) 0.7769(3) 0.136(7) Uani 1 1 d . . . . .
H04V H 0.185960 0.973934 0.773772 0.203 Uiso 1 1 calc GR . . . .
H04W H 0.258939 0.948758 0.792479 0.203 Uiso 1 1 calc GR . . . .
H04X H 0.186755 0.909135 0.786476 0.203 Uiso 1 1 calc GR . . . .
C04C C 0.7204(5) 0.5107(4) 0.5464(2) 0.063(2) Uani 1 1 d . . . . .
H04Y H 0.684111 0.486705 0.558616 0.094 Uiso 1 1 calc GR . . . .
H9DA H 0.758269 0.486560 0.535319 0.094 Uiso 1 1 calc GR . . . .
H0EA H 0.693963 0.533182 0.529004 0.094 Uiso 1 1 calc GR . . . .
C04D C 0.5885(8) 0.6021(5) 0.7001(2) 0.095(4) Uani 1 1 d . . . . .
H04Z H 0.540551 0.617645 0.691887 0.142 Uiso 1 1 calc GR . . . .
H1EA H 0.590282 0.604243 0.725078 0.142 Uiso 1 1 calc GR . . . .
H2EA H 0.593097 0.562267 0.692847 0.142 Uiso 1 1 calc GR . . . .
C04E C 0.7315(6) 0.6173(5) 0.6995(2) 0.084(3) Uani 1 1 d . . . . .
H04 H 0.737189 0.576200 0.695870 0.126 Uiso 1 1 calc GR . . . .
H3EA H 0.733182 0.625443 0.724121 0.126 Uiso 1 1 calc GR . . . .
H4EA H 0.772612 0.637511 0.688022 0.126 Uiso 1 1 calc GR . . . .
C04F C 0.2334(5) 0.5282(3) 0.7363(3) 0.077(3) Uani 1 1 d . . . . .
H9BA H 0.194201 0.502989 0.729608 0.092 Uiso 1 1 calc R . . . .
C04G C -0.0419(7) 0.8573(8) 0.8754(3) 0.132(6) Uani 1 1 d . . . . .
H0CA H -0.026185 0.858268 0.899430 0.198 Uiso 1 1 calc GR . . . .
H5EA H -0.083844 0.830531 0.872719 0.198 Uiso 1 1 calc GR . . . .
H6EA H -0.058091 0.895448 0.868322 0.198 Uiso 1 1 calc GR . . . .
C04H C 0.5278(12) 0.7570(4) 0.4575(3) 0.150(8) Uani 1 1 d . . . . .
H1CA H 0.573666 0.734526 0.453891 0.225 Uiso 1 1 calc GR . . . .
H7EA H 0.511047 0.773011 0.435621 0.225 Uiso 1 1 calc GR . . . .
H8EA H 0.488193 0.732561 0.466898 0.225 Uiso 1 1 calc GR . . . .
C04I C 0.4734(7) 0.8369(7) 0.4931(3) 0.112(5) Uani 1 1 d . . . . .
H2CA H 0.484961 0.863119 0.511868 0.168 Uiso 1 1 calc GR . . . .
H9EA H 0.435367 0.809384 0.500566 0.168 Uiso 1 1 calc GR . . . .
H0FA H 0.454070 0.858541 0.473503 0.168 Uiso 1 1 calc GR . . . .
C04K C -0.2052(5) 0.7699(6) 0.7501(4) 0.126(6) Uani 1 1 d . . . . .
H3CA H -0.174482 0.754076 0.731567 0.189 Uiso 1 1 calc GR . . . .
H1FA H -0.258345 0.769781 0.743306 0.189 Uiso 1 1 calc GR . . . .
H2FA H -0.198771 0.746726 0.770747 0.189 Uiso 1 1 calc GR . . . .
C04M C 0.5986(6) 0.8475(5) 0.4648(3) 0.095(4) Uani 1 1 d . . . . .
H4CA H 0.606788 0.880683 0.479519 0.142 Uiso 1 1 calc GR . . . .
H3FA H 0.576560 0.859896 0.443024 0.142 Uiso 1 1 calc GR . . . .
H4FA H 0.646882 0.828556 0.460423 0.142 Uiso 1 1 calc GR . . . .
C04O C 0.0758(7) 0.6219(7) 0.6503(3) 0.120(5) Uani 1 1 d . . . . .
H5CA H 0.091569 0.661247 0.645895 0.180 Uiso 1 1 calc GR . . . .
H5FA H 0.074426 0.600786 0.628662 0.180 Uiso 1 1 calc GR . . . .
H6FA H 0.111670 0.603752 0.665906 0.180 Uiso 1 1 calc GR . . . .
C04P C 0.3199(7) 0.8848(4) 0.7490(5) 0.143(7) Uani 1 1 d . . . . .
H6CA H 0.313880 0.862085 0.769854 0.214 Uiso 1 1 calc GR . . . .
H7FA H 0.364079 0.909566 0.751318 0.214 Uiso 1 1 calc GR . . . .
H8FA H 0.326943 0.859320 0.729380 0.214 Uiso 1 1 calc GR . . . .
C11 C -0.0356(8) 0.5591(5) 0.6682(4) 0.111(5) Uani 1 1 d . . . . .
H11A H -0.006089 0.536385 0.684395 0.167 Uiso 1 1 calc GR . . . .
H11B H -0.033106 0.541494 0.645456 0.167 Uiso 1 1 calc GR . . . .
H11C H -0.088239 0.560563 0.675763 0.167 Uiso 1 1 calc GR . . . .
C12 C -0.0180(9) 0.6064(6) 0.7994(3) 0.120(6) Uani 1 1 d . . . . .
C2 C 0.0523(11) 0.6013(8) 0.8202(4) 0.172(9) Uani 1 1 d . . . . .
H2A H 0.087958 0.576024 0.808564 0.259 Uiso 1 1 calc GR . . . .
H2B H 0.040034 0.585611 0.842764 0.259 Uiso 1 1 calc GR . . . .
H2C H 0.075159 0.639076 0.822997 0.259 Uiso 1 1 calc GR . . . .
C6 C -0.0819(11) 0.6371(14) 0.8189(5) 0.28(2) Uani 1 1 d . . . . .
H6A H -0.063949 0.648304 0.841615 0.417 Uiso 1 1 calc GR . . . .
H6B H -0.125089 0.611362 0.821280 0.417 Uiso 1 1 calc GR . . . .
H6C H -0.097293 0.671100 0.806126 0.417 Uiso 1 1 calc GR . . . .
C9 C -0.052(2) 0.5489(11) 0.7904(6) 0.38(3) Uani 1 1 d . . . . .
H9A H -0.103606 0.554430 0.781789 0.576 Uiso 1 1 calc GR . . . .
H9B H -0.053607 0.524795 0.810843 0.576 Uiso 1 1 calc GR . . . .
H9C H -0.021575 0.530461 0.772724 0.576 Uiso 1 1 calc GR . . . .

loop_
_atom_site_aniso_label
_atom_site_aniso_U_11
_atom_site_aniso_U_22
_atom_site_aniso_U_33
_atom_site_aniso_U_23
_atom_site_aniso_U_13
_atom_site_aniso_U_12
Tb01 0.03067(13) 0.02226(13) 0.02216(13) -0.00233(12) 0.00435(11) 0.00089(10)
Tb02 0.02754(12) 0.02330(13) 0.01942(12) 0.00129(11) -0.00076(11) -0.00084(10)
Tb03 0.02264(11) 0.03489(15) 0.02472(14) 0.00230(12) 0.00115(12) 0.00202(11)
P004 0.0320(7) 0.0238(7) 0.0208(7) 0.0021(6) -0.0006(6) -0.0014(6)
P005 0.0235(6) 0.0252(7) 0.0221(8) 0.0001(6) -0.0006(6) 0.0006(5)
P006 0.0380(8) 0.0230(7) 0.0222(7) -0.0020(6) 0.0055(6) 0.0029(6)
O007 0.032(2) 0.030(2) 0.024(2) 0.0001(17) 0.0017(17) -0.0041(18)
O008 0.032(2) 0.033(2) 0.029(2) -0.0031(17) 0.0047(19) -0.0052(18)
O009 0.0256(18) 0.031(2) 0.030(2) -0.0018(18) 0.0006(19) -0.0030(16)
O00A 0.047(2) 0.032(2) 0.025(2) 0.0026(18) 0.0040(19) -0.003(2)
O00B 0.038(2) 0.034(2) 0.028(2) -0.0029(19) -0.002(2) 0.0057(18)
O00C 0.041(2) 0.025(2) 0.027(2) 0.0045(16) -0.0053(19) -0.0008(18)
O00D 0.045(3) 0.048(3) 0.019(2) -0.0044(19) 0.0079(19) 0.004(2)
O00E 0.036(2) 0.036(2) 0.038(3) -0.010(2) 0.002(2) -0.0086(18)
O00F 0.035(2) 0.033(2) 0.046(3) 0.002(2) 0.001(2) -0.0048(18)
O00G 0.035(2) 0.043(3) 0.020(2) 0.0019(17) 0.0003(17) 0.0089(18)
O00H 0.040(2) 0.035(2) 0.027(2) 0.0023(19) 0.003(2) 0.0058(18)
O00I 0.034(2) 0.059(3) 0.039(3) -0.011(2) -0.005(2) 0.012(2)
O00J 0.042(2) 0.031(2) 0.032(2) 0.0033(19) -0.003(2) -0.0088(18)
O00K 0.040(2) 0.056(3) 0.053(3) 0.017(2) 0.005(2) -0.011(2)
O00L 0.039(2) 0.031(2) 0.030(2) 0.0037(19) -0.0097(19) -0.0058(19)
O00M 0.044(2) 0.031(2) 0.033(2) -0.0069(18) 0.014(2) -0.005(2)
O00N 0.038(2) 0.033(2) 0.028(2) 0.0082(18) -0.0033(19) -0.0060(19)
O00O 0.045(2) 0.030(2) 0.025(2) -0.0012(17) 0.007(2) 0.0036(19)
O00P 0.045(3) 0.047(3) 0.048(3) 0.001(2) -0.001(2) -0.016(2)
O00Q 0.045(2) 0.044(3) 0.028(2) 0.009(2) -0.004(2) -0.010(2)
O00R 0.032(2) 0.080(4) 0.032(2) -0.015(2) 0.004(2) 0.003(2)
C00S 0.031(3) 0.026(3) 0.028(3) 0.001(2) -0.002(3) 0.003(2)
C00T 0.041(3) 0.031(3) 0.022(3) 0.002(3) 0.003(3) -0.002(2)
C00U 0.036(3) 0.035(3) 0.030(3) 0.001(3) 0.007(3) 0.003(3)
C00V 0.033(3) 0.021(3) 0.023(3) -0.004(2) 0.001(2) 0.000(2)
C00W 0.033(3) 0.024(3) 0.018(3) 0.005(2) 0.001(2) 0.003(2)
C00X 0.030(3) 0.025(3) 0.021(3) -0.003(2) 0.001(2) -0.002(2)
C00Y 0.032(3) 0.023(3) 0.022(3) 0.000(2) 0.007(2) 0.002(2)
C00Z 0.037(3) 0.025(3) 0.027(3) -0.005(2) 0.001(3) 0.002(2)
C010 0.041(4) 0.030(4) 0.046(4) -0.007(3) 0.018(3) -0.005(3)
C011 0.039(3) 0.025(3) 0.028(3) 0.000(2) 0.009(3) 0.006(2)
C012 0.033(3) 0.028(3) 0.034(4) -0.003(3) 0.002(3) -0.004(2)
C013 0.039(3) 0.036(3) 0.026(3) -0.005(3) 0.001(3) 0.003(3)
C014 0.043(4) 0.038(4) 0.040(4) -0.003(3) 0.012(3) -0.006(3)
C015 0.036(3) 0.030(3) 0.026(3) -0.006(3) -0.004(3) -0.006(2)
C016 0.037(3) 0.042(4) 0.030(3) -0.007(3) -0.002(3) 0.008(3)
C017 0.041(3) 0.045(4) 0.026(3) -0.005(3) -0.005(3) 0.003(3)
C018 0.034(3) 0.028(3) 0.023(3) -0.001(2) -0.005(2) 0.002(2)
C019 0.060(4) 0.029(3) 0.051(4) -0.010(3) 0.004(4) 0.005(3)
C01A 0.041(3) 0.032(3) 0.031(3) 0.001(3) 0.000(3) 0.001(3)
C01B 0.060(5) 0.029(3) 0.053(5) 0.000(3) 0.016(4) -0.003(3)
C01C 0.052(4) 0.026(3) 0.036(4) 0.004(3) -0.001(3) -0.002(3)
C01D 0.030(3) 0.064(5) 0.030(3) 0.011(3) 0.002(3) -0.006(3)
C01E 0.045(4) 0.052(4) 0.040(4) -0.009(3) 0.016(3) -0.016(3)
C01F 0.048(4) 0.030(3) 0.027(3) -0.005(3) 0.013(3) 0.002(3)
C01G 0.048(4) 0.033(3) 0.036(4) -0.001(3) 0.009(3) 0.000(3)
C01H 0.034(3) 0.025(3) 0.031(3) -0.002(2) -0.007(2) -0.006(2)
C01I 0.048(4) 0.049(4) 0.041(4) -0.007(3) 0.014(3) -0.002(3)
C01J 0.057(4) 0.035(4) 0.037(4) 0.008(3) 0.006(3) 0.004(3)
C01K 0.042(3) 0.023(3) 0.024(3) 0.000(2) -0.002(3) 0.006(3)
C01L 0.033(3) 0.027(3) 0.025(3) -0.004(2) -0.002(2) 0.000(2)
C01M 0.024(3) 0.036(3) 0.029(3) 0.002(3) 0.000(2) 0.001(2)
C01N 0.054(4) 0.040(4) 0.048(4) -0.009(3) 0.006(4) -0.012(3)
C01O 0.045(4) 0.048(4) 0.050(5) -0.011(3) 0.012(3) -0.018(3)
C01P 0.066(5) 0.038(4) 0.042(4) -0.015(3) -0.010(4) -0.011(3)
C01Q 0.030(3) 0.029(3) 0.026(3) 0.001(3) 0.000(2) 0.000(2)
C01R 0.055(4) 0.051(4) 0.035(4) 0.009(3) 0.010(3) -0.013(3)
C01S 0.030(3) 0.027(3) 0.033(4) 0.001(3) -0.002(3) 0.005(2)
C01T 0.035(3) 0.027(3) 0.032(3) 0.002(3) 0.003(3) 0.002(3)
C01U 0.043(3) 0.047(4) 0.039(4) 0.003(3) -0.005(3) 0.009(3)
C01V 0.033(3) 0.033(4) 0.041(4) -0.010(3) 0.010(3) -0.001(3)
C01W 0.037(3) 0.048(4) 0.036(4) 0.000(3) 0.002(3) 0.004(3)
C01X 0.063(5) 0.028(4) 0.061(5) -0.001(3) -0.008(4) -0.002(3)
C01Y 0.026(3) 0.087(6) 0.030(4) -0.028(4) 0.006(3) -0.007(3)
C01Z 0.048(4) 0.041(4) 0.048(4) -0.001(3) 0.006(3) -0.013(3)
C020 0.033(3) 0.033(3) 0.031(3) -0.001(3) -0.001(3) -0.005(3)
C021 0.042(3) 0.032(3) 0.027(3) 0.002(2) -0.004(3) -0.006(3)
C022 0.052(4) 0.032(3) 0.029(3) 0.004(3) 0.004(3) -0.004(3)
C023 0.062(4) 0.056(4) 0.028(4) 0.014(3) -0.004(3) -0.004(4)
C024 0.034(3) 0.074(5) 0.025(3) -0.006(3) -0.001(3) 0.015(3)
C025 0.027(3) 0.088(6) 0.072(6) -0.014(5) -0.008(4) 0.007(4)
C026 0.044(3) 0.027(3) 0.036(4) -0.002(3) 0.001(3) 0.001(3)
C027 0.034(3) 0.061(5) 0.094(7) -0.005(5) 0.020(4) -0.003(3)
C028 0.058(4) 0.077(5) 0.023(4) 0.002(3) 0.004(3) 0.017(4)
C029 0.062(5) 0.029(3) 0.054(5) 0.003(3) -0.013(4) -0.010(3)
C02A 0.032(3) 0.075(5) 0.033(4) -0.017(3) 0.006(3) -0.004(3)
C02B 0.030(3) 0.079(5) 0.031(4) 0.018(4) -0.006(3) 0.000(3)
C02C 0.033(3) 0.041(3) 0.044(4) -0.001(4) -0.002(3) -0.010(3)
C02D 0.028(3) 0.071(5) 0.029(4) -0.007(3) -0.002(3) 0.012(3)
C02E 0.038(3) 0.036(4) 0.040(4) -0.005(3) -0.009(3) -0.005(3)
C02F 0.032(3) 0.039(4) 0.062(5) -0.010(4) 0.007(3) -0.001(3)
C02G 0.040(3) 0.032(3) 0.040(4) -0.008(3) -0.001(3) -0.001(3)
C02I 0.041(3) 0.037(4) 0.032(4) 0.004(3) 0.002(3) -0.004(3)
C02J 0.034(3) 0.058(5) 0.034(4) 0.002(3) 0.007(3) 0.015(3)
C02K 0.076(6) 0.085(7) 0.056(5) 0.038(5) 0.025(5) 0.020(5)
C02L 0.060(5) 0.089(7) 0.051(5) -0.033(5) -0.009(4) 0.023(5)
C02M 0.045(4) 0.035(3) 0.024(3) 0.000(3) 0.001(3) -0.004(3)
C02N 0.028(3) 0.059(5) 0.064(5) 0.003(4) -0.011(3) -0.010(3)
C02O 0.063(4) 0.033(4) 0.033(4) 0.007(3) 0.006(3) 0.000(3)
C02P 0.040(3) 0.064(5) 0.030(4) 0.015(3) 0.006(3) 0.021(3)
C02Q 0.049(4) 0.028(3) 0.043(4) -0.004(3) 0.006(3) 0.003(3)
C02R 0.047(4) 0.039(4) 0.025(3) 0.000(3) 0.003(3) 0.005(3)
C02S 0.035(3) 0.031(3) 0.032(4) -0.003(3) -0.001(3) 0.003(3)
C02T 0.051(4) 0.033(4) 0.046(4) -0.008(3) 0.023(3) -0.003(3)
C02U 0.080(6) 0.054(5) 0.032(4) 0.012(3) 0.005(4) -0.027(4)
C02V 0.064(4) 0.037(4) 0.028(4) -0.003(3) -0.013(3) -0.001(3)
C02W 0.060(5) 0.051(5) 0.042(4) -0.002(4) -0.015(4) -0.011(4)
C02X 0.075(5) 0.043(4) 0.045(5) 0.006(3) -0.016(4) 0.002(4)
C02Y 0.082(6) 0.083(6) 0.039(5) -0.004(4) -0.011(4) -0.036(5)
C02Z 0.058(5) 0.076(6) 0.071(6) 0.028(5) -0.010(5) -0.035(5)
C030 0.102(7) 0.056(5) 0.023(4) 0.006(3) 0.006(4) -0.028(5)
C031 0.040(3) 0.071(5) 0.038(4) -0.013(3) 0.011(3) 0.004(4)
C032 0.062(5) 0.055(5) 0.037(4) -0.012(3) -0.005(4) -0.020(4)
C033 0.079(6) 0.056(5) 0.053(5) 0.006(4) -0.022(4) -0.032(4)
C034 0.037(3) 0.040(4) 0.034(3) -0.002(3) 0.000(3) -0.003(3)
C035 0.049(4) 0.069(5) 0.049(5) -0.010(4) -0.010(4) 0.026(4)
C037 0.050(5) 0.089(7) 0.105(9) -0.026(6) -0.038(5) 0.019(5)
C038 0.081(6) 0.057(5) 0.060(5) 0.026(4) 0.002(5) 0.029(5)
C039 0.058(6) 0.248(17) 0.062(7) 0.010(9) -0.010(5) 0.082(9)
C03A 0.049(4) 0.082(6) 0.044(5) 0.005(4) 0.002(4) 0.014(4)
C03B 0.083(6) 0.129(9) 0.023(4) -0.016(5) -0.009(4) 0.009(6)
C03C 0.141(10) 0.059(5) 0.044(5) -0.010(4) 0.047(6) -0.034(6)
C03D 0.052(5) 0.118(8) 0.034(4) -0.022(5) 0.013(4) 0.000(5)
C03E 0.040(4) 0.070(5) 0.042(4) 0.001(4) -0.008(3) 0.004(4)
C03F 0.055(4) 0.037(4) 0.073(6) 0.007(4) -0.008(4) 0.015(3)
C03G 0.123(8) 0.076(6) 0.031(4) 0.000(4) -0.021(5) 0.004(6)
C03H 0.074(6) 0.094(7) 0.057(6) -0.021(5) 0.000(5) -0.030(6)
C03I 0.060(5) 0.049(5) 0.074(6) -0.007(4) -0.005(4) -0.020(4)
C03J 0.064(5) 0.056(5) 0.030(4) -0.007(3) 0.002(3) 0.007(4)
C03K 0.092(7) 0.084(7) 0.045(5) -0.032(5) -0.018(5) 0.019(5)
C03L 0.078(6) 0.061(6) 0.130(10) 0.016(6) 0.067(7) 0.007(5)
C03M 0.109(8) 0.082(7) 0.065(6) -0.031(5) 0.054(6) -0.054(6)
C03N 0.077(6) 0.054(5) 0.079(7) 0.017(5) -0.004(5) -0.024(5)
C03O 0.089(7) 0.034(4) 0.141(11) 0.004(5) -0.066(7) 0.005(4)
C03P 0.089(7) 0.139(10) 0.028(5) 0.006(5) 0.017(5) 0.042(7)
C03Q 0.039(3) 0.033(3) 0.073(6) 0.000(4) -0.008(4) 0.004(3)
C03R 0.038(4) 0.113(8) 0.092(8) -0.005(6) 0.011(5) 0.018(5)
C03S 0.070(5) 0.051(4) 0.037(4) 0.003(3) -0.007(4) -0.016(4)
C03T 0.065(5) 0.025(3) 0.081(6) 0.004(4) 0.008(4) 0.003(3)
C03U 0.066(5) 0.045(4) 0.063(5) 0.004(4) 0.011(4) -0.028(4)
C03V 0.092(7) 0.105(8) 0.045(5) -0.027(5) -0.008(5) -0.007(6)
C03W 0.121(9) 0.094(8) 0.052(6) 0.038(5) -0.019(6) -0.035(7)
C03X 0.067(5) 0.060(5) 0.047(5) 0.008(4) 0.015(4) -0.021(4)
C03Y 0.058(5) 0.058(5) 0.086(7) -0.023(5) -0.015(5) -0.017(4)
C03Z 0.063(5) 0.066(6) 0.076(7) 0.010(5) 0.031(5) 0.016(4)
C040 0.065(5) 0.106(8) 0.051(5) -0.028(5) -0.010(4) 0.042(5)
C041 0.070(6) 0.053(5) 0.100(8) 0.019(5) -0.029(6) -0.030(4)
C042 0.075(6) 0.156(11) 0.049(6) 0.042(6) -0.007(5) 0.027(7)
C043 0.049(4) 0.057(5) 0.103(8) -0.009(5) -0.020(5) -0.007(4)
C044 0.042(4) 0.035(4) 0.104(7) -0.010(4) -0.009(5) 0.002(3)
C045 0.104(9) 0.109(9) 0.075(7) 0.001(6) -0.026(7) -0.031(7)
C046 0.065(5) 0.071(5) 0.036(4) -0.024(4) 0.004(4) -0.011(4)
C047 0.085(7) 0.127(9) 0.043(5) 0.008(6) 0.001(5) 0.000(7)
C048 0.042(4) 0.078(5) 0.031(4) -0.008(4) 0.007(3) -0.001(4)
C049 0.094(7) 0.100(8) 0.048(6) 0.016(5) 0.035(5) -0.018(6)
C04A 0.215(16) 0.129(11) 0.063(7) -0.034(7) 0.025(9) -0.127(12)
C04C 0.053(5) 0.062(5) 0.073(6) -0.039(5) -0.016(4) 0.022(4)
C04D 0.148(11) 0.097(8) 0.039(5) -0.022(5) 0.035(6) -0.034(7)
C04E 0.093(7) 0.127(9) 0.032(5) -0.008(5) -0.004(5) 0.044(7)
C04F 0.058(5) 0.032(4) 0.139(10) 0.002(5) -0.006(6) -0.005(4)
C04G 0.098(9) 0.244(18) 0.055(7) -0.057(9) 0.008(6) 0.049(10)
C04H 0.34(3) 0.051(6) 0.057(6) 0.013(5) -0.082(11) -0.029(10)
C04I 0.091(8) 0.182(14) 0.065(7) 0.045(8) 0.010(6) 0.067(9)
C04K 0.032(4) 0.137(10) 0.209(16) -0.088(11) 0.000(6) -0.022(6)
C04M 0.093(7) 0.119(9) 0.073(7) 0.069(7) -0.001(6) -0.007(7)
C04O 0.084(8) 0.171(13) 0.105(10) -0.079(9) 0.014(7) -0.035(9)
C04P 0.101(9) 0.053(6) 0.27(2) -0.009(9) -0.114(12) -0.020(6)
C11 0.133(11) 0.074(7) 0.127(11) -0.014(7) -0.072(9) -0.022(7)
C12 0.150(12) 0.124(10) 0.086(8) 0.060(8) -0.043(9) -0.096(10)
C2 0.187(17) 0.199(17) 0.132(13) 0.120(13) -0.069(13) -0.064(15)
C6 0.119(14) 0.53(5) 0.19(2) 0.25(3) 0.068(15) 0.02(2)
C9 0.66(6) 0.25(3) 0.23(3) 0.18(2) -0.23(3) -0.36(4)

loop_
_atom_type_symbol
_atom_type_description
_atom_type_scat_dispersion_real
_atom_type_scat_dispersion_imag
_atom_type_scat_source
C C 0.0033 0.0016 'International Tables Vol C Tables 4.2.6.8 and 6.1.1.4'
H H 0.0000 0.0000 'International Tables Vol C Tables 4.2.6.8 and 6.1.1.4'
O O 0.0106 0.0060 'International Tables Vol C Tables 4.2.6.8 and 6.1.1.4'
P P 0.1023 0.0942 'International Tables Vol C Tables 4.2.6.8 and 6.1.1.4'
Tb Tb -0.1723 4.1537 'International Tables Vol C Tables 4.2.6.8 and 6.1.1.4'

loop_
_geom_angle_atom_site_label_1
_geom_angle_atom_site_label_2
_geom_angle_atom_site_label_3
_geom_angle
_geom_angle_site_symmetry_1
_geom_angle_site_symmetry_3
_geom_angle_publ_flag
O008 Tb01 O00A 76.59(15) . . ?
O008 Tb01 O00B 77.33(15) . . ?
O008 Tb01 O00D 127.21(16) . . ?
O008 Tb01 O00F 133.70(16) . . ?
O008 Tb01 O00M 71.25(14) . . ?
O008 Tb01 O00O 126.82(16) . . ?
O00A Tb01 O00D 154.86(16) . . ?
O00A Tb01 O00M 119.79(16) . . ?
O00A Tb01 O00O 80.54(14) . . ?
O00B Tb01 O00A 109.12(16) . . ?
O00B Tb01 O00D 73.41(16) . . ?
O00B Tb01 O00M 111.45(15) . . ?
O00B Tb01 O00O 155.85(15) . . ?
O00D Tb01 O00M 79.96(16) . . ?
O00D Tb01 O00O 88.59(15) . . ?
O00F Tb01 O00A 72.79(17) . . ?
O00F Tb01 O00B 80.88(15) . . ?
O00F Tb01 O00D 83.22(17) . . ?
O00F Tb01 O00M 154.98(16) . . ?
O00F Tb01 O00O 81.11(16) . . ?
O00M Tb01 O00O 80.10(15) . . ?
O007 Tb02 O00C 79.75(14) . . ?
O007 Tb02 O00E 72.78(15) . . ?
O007 Tb02 O00H 110.15(15) . . ?
O007 Tb02 O00L 118.61(15) . . ?
O00E Tb02 O00C 80.95(15) . . ?
O00E Tb02 O00L 155.03(16) . . ?
O00G Tb02 O007 154.13(15) . . ?
O00G Tb02 O00C 87.93(14) . . ?
O00G Tb02 O00E 82.92(16) . . ?
O00G Tb02 O00H 73.50(15) . . ?
O00G Tb02 O00L 80.79(15) . . ?
O00H Tb02 O00C 155.24(15) . . ?
O00H Tb02 O00E 80.64(15) . . ?
O00H Tb02 O00L 112.32(15) . . ?
O00L Tb02 O00C 79.68(14) . . ?
O00N Tb02 O007 76.40(15) . . ?
O00N Tb02 O00C 127.72(15) . . ?
O00N Tb02 O00E 132.42(16) . . ?
O00N Tb02 O00G 128.28(15) . . ?
O00N Tb02 O00H 77.04(15) . . ?
O00N Tb02 O00L 72.43(15) . . ?
O009 Tb03 O00J 77.69(14) . . ?
O00I Tb03 O009 167.23(16) . . ?
O00I Tb03 O00J 114.20(17) . . ?
O00I Tb03 O00K 87.97(18) . . ?
O00I Tb03 O00P 92.26(18) . . ?
O00I Tb03 O00Q 83.51(18) . . ?
O00I Tb03 O00R 74.57(17) . . ?
O00K Tb03 O009 79.65(16) . . ?
O00K Tb03 O00J 138.51(17) . . ?
O00P Tb03 O009 81.26(16) . . ?
O00P Tb03 O00J 135.46(17) . . ?
O00P Tb03 O00K 73.30(18) . . ?
O00P Tb03 O00R 148.16(18) . . ?
O00Q Tb03 O009 105.51(16) . . ?
O00Q Tb03 O00J 71.62(16) . . ?
O00Q Tb03 O00K 148.69(17) . . ?
O00Q Tb03 O00P 76.99(17) . . ?
O00Q Tb03 O00R 128.36(18) . . ?
O00R Tb03 O009 105.37(16) . . ?
O00R Tb03 O00J 75.86(17) . . ?
O00R Tb03 O00K 77.31(19) . . ?
O00C P004 C00Y 111.4(3) . . ?
O00C P004 C015 112.0(3) . . ?
O00C P004 C01Q 111.9(3) . . ?
C015 P004 C00Y 106.9(3) . . ?
C015 P004 C01Q 108.5(3) . . ?
C01Q P004 C00Y 105.8(3) . . ?
O009 P005 C00W 110.4(3) . . ?
O009 P005 C00X 110.4(3) . . ?
O009 P005 C01L 110.0(3) . . ?
C00W P005 C01L 107.9(3) . . ?
C00X P005 C00W 111.3(3) . . ?
C00X P005 C01L 106.8(3) . . ?
O00O P006 C00T 112.0(3) . . ?
O00O P006 C00V 110.9(3) . . ?
O00O P006 C01K 112.4(3) . . ?
C00T P006 C00V 107.9(3) . . ?
C01K P006 C00T 106.4(3) . . ?
C01K P006 C00V 107.1(3) . . ?
C018 O007 Tb02 136.4(4) . . ?
C00S O008 Tb01 140.3(4) . . ?
P005 O009 Tb03 153.0(2) . . ?
C01F O00A Tb01 136.1(4) . . ?
C00Z O00B Tb01 135.8(4) . . ?
P004 O00C Tb02 157.1(3) . . ?
C02M O00D Tb01 133.9(4) . . ?
C01M O00E Tb02 134.9(4) . . ?
C01V O00F Tb01 136.1(4) . . ?
C013 O00G Tb02 134.0(4) . . ?
C02S O00H Tb02 133.1(4) . . ?
C02F O00I Tb03 134.2(5) . . ?
C026 O00J Tb03 135.8(4) . . ?
C02Z O00K Tb03 135.6(5) . . ?
C01S O00L Tb02 136.5(4) . . ?
C01T O00M Tb01 137.7(4) . . ?
C011 O00N Tb02 138.5(4) . . ?
P006 O00O Tb01 155.3(3) . . ?
C02N O00P Tb03 137.5(5) . . ?
C02R O00Q Tb03 138.6(4) . . ?
C048 O00R Tb03 134.4(4) . . ?
O008 C00S C012 122.9(5) . . ?
O008 C00S C021 114.8(5) . . ?
C012 C00S C021 122.2(5) . . ?
C02G C00T P006 118.7(5) . . ?
C02G C00T C02V 119.9(6) . . ?
C02V C00T P006 121.4(5) . . ?
C00Y C00U H00U 120.0 . . ?
C00Y C00U C01N 120.0(6) . . ?
C01N C00U H00U 120.0 . . ?
C01D C00V P006 117.9(4) . . ?
C02P C00V P006 122.4(5) . . ?
C02P C00V C01D 119.8(6) . . ?
C02A C00W P005 124.6(5) . . ?
C02D C00W P005 117.1(5) . . ?
C02D C00W C02A 118.2(6) . . ?
C02B C00X P005 124.2(5) . . ?
C02J C00X P005 118.4(4) . . ?
C02J C00X C02B 117.2(6) . . ?
C00U C00Y P004 118.1(5) . . ?
C00U C00Y C01A 120.6(6) . . ?
C01A C00Y P004 121.2(5) . . ?
O00B C00Z C016 115.4(5) . . ?
O00B C00Z C017 123.5(6) . . ?
C017 C00Z C016 121.1(6) . . ?
C01F C010 H010 125(6) . . ?
C01F C010 C01V 124.9(6) . . ?
C01V C010 H010 110(6) . . ?
O00N C011 C020 124.6(6) . . ?
O00N C011 C022 113.6(5) . . ?
C020 C011 C022 121.8(6) . . ?
C00S C012 H012 118.0 . . ?
C00S C012 C01T 124.0(6) . . ?
C01T C012 H012 118.0 . . ?
O00G C013 C01W 124.4(6) . . ?
O00G C013 C028 114.5(6) . . ?
C01W C013 C028 121.2(6) . . ?
C01K C014 H014 119.4 . . ?
C01K C014 C01Z 121.3(6) . . ?
C01Z C014 H014 119.4 . . ?
C01G C015 P004 121.6(5) . . ?
C02I C015 P004 119.2(5) . . ?
C02I C015 C01G 119.2(6) . . ?
C035 C016 C00Z 113.8(6) . . ?
C03Z C016 C00Z 106.4(5) . . ?
C03Z C016 C035 108.6(6) . . ?
C04C C016 C00Z 109.3(5) . . ?
C04C C016 C035 108.0(6) . . ?
C04C C016 C03Z 110.8(7) . . ?
C00Z C017 H017 117.5 . . ?
C00Z C017 C02M 125.0(6) . . ?
C02M C017 H017 117.5 . . ?
O007 C018 C01H 123.6(5) . . ?
O007 C018 C034 115.4(5) . . ?
C01H C018 C034 121.0(5) . . ?
C01X C019 H019 119.8 . . ?
C01X C019 C02Q 120.4(7) . . ?
C02Q C019 H019 119.8 . . ?
C00Y C01A H01A 120.1 . . ?
C01J C01A C00Y 119.8(6) . . ?
C01J C01A H01A 120.1 . . ?
C01J C01B H01B 120.1 . . ?
C01N C01B H01B 120.1 . . ?
C01N C01B C01J 119.9(6) . . ?
C026 C01C H01C 118.6 . . ?
C026 C01C C02R 122.9(6) . . ?
C02R C01C H01C 118.6 . . ?
C00V C01D H01D 119.9 . . ?
C00V C01D C02B 120.1(6) . . ?
C02B C01D H01D 119.9 . . ?
C01I C01E H01E 120.0 . . ?
C01I C01E C01R 120.0(7) . . ?
C01R C01E H01E 120.0 . . ?
O00A C01F C010 123.5(6) . . ?
O00A C01F C02O 115.4(6) . . ?
C010 C01F C02O 121.2(6) . . ?
C015 C01G H01G 120.0 . . ?
C015 C01G C01I 120.1(7) . . ?
C01I C01G H01G 120.0 . . ?
C018 C01H H01H 118.1 . . ?
C01M C01H C018 123.8(5) . . ?
C01M C01H H01H 118.1 . . ?
C01E C01I C01G 120.6(7) . . ?
C01E C01I H01I 119.7 . . ?
C01G C01I H01I 119.7 . . ?
C01A C01J C01B 120.1(7) . . ?
C01A C01J H01J 120.0 . . ?
C01B C01J H01J 120.0 . . ?
C014 C01K P006 118.7(5) . . ?
C014 C01K C02Q 118.2(6) . . ?
C02Q C01K P006 123.0(5) . . ?
C03Q C01L P005 122.3(5) . . ?
C044 C01L P005 117.8(5) . . ?
C044 C01L C03Q 119.9(6) . . ?
O00E C01M C01H 125.3(6) . . ?
O00E C01M C02C 113.5(5) . . ?
C01H C01M C02C 121.2(6) . . ?
C00U C01N C01B 119.7(7) . . ?
C00U C01N H01N 120.2 . . ?
C01B C01N H01N 120.2 . . ?
C01V C01O C03I 112.7(7) . . ?
C03H C01O C01V 107.2(6) . . ?
C03H C01O C03I 107.7(7) . . ?
C043 C01O C01V 107.4(6) . . ?
C043 C01O C03H 112.5(8) . . ?
C043 C01O C03I 109.4(6) . . ?
C02G C01P H01P 120.2 . . ?
C02W C01P H01P 120.2 . . ?
C02W C01P C02G 119.7(6) . . ?
C01Y C01Q P004 117.8(4) . . ?
C01Y C01Q C024 118.0(6) . . ?
C024 C01Q P004 124.1(5) . . ?
C01E C01R H01R 120.1 . . ?
C01E C01R C02I 119.8(7) . . ?
C02I C01R H01R 120.1 . . ?
O00L C01S C020 123.8(6) . . ?
O00L C01S C02E 114.2(5) . . ?
C020 C01S C02E 122.0(6) . . ?
O00M C01T C012 123.2(6) . . ?
O00M C01T C02T 115.0(6) . . ?
C012 C01T C02T 121.8(6) . . ?
C03A C01U C02S 112.3(6) . . ?
C03E C01U C02S 107.9(6) . . ?
C03E C01U C03A 106.6(6) . . ?
C03O C01U C02S 106.9(6) . . ?
C03O C01U C03A 112.9(8) . . ?
C03O C01U C03E 110.1(8) . . ?
O00F C01V C010 122.5(6) . . ?
O00F C01V C01O 115.0(6) . . ?
C010 C01V C01O 122.4(6) . . ?
C013 C01W H01W 117.8 . . ?
C02S C01W C013 124.5(6) . . ?
C02S C01W H01W 117.7 . . ?
C019 C01X H01X 119.7 . . ?
C019 C01X C01Z 120.6(7) . . ?
C01Z C01X H01X 119.7 . . ?
C01Q C01Y H01Y 119.7 . . ?
C01Q C01Y C02A 120.7(6) . . ?
C02A C01Y H01Y 119.7 . . ?
C014 C01Z H01Z 120.3 . . ?
C01X C01Z C014 119.4(7) . . ?
C01X C01Z H01Z 120.3 . . ?
C011 C020 H020 118.1 . . ?
C01S C020 C011 123.7(6) . . ?
C01S C020 H020 118.1 . . ?
C02L C021 C00S 107.3(5) . . ?
C02L C021 C032 110.2(6) . . ?
C02L C021 C03S 108.7(7) . . ?
C032 C021 C00S 113.9(5) . . ?
C03S C021 C00S 107.1(5) . . ?
C03S C021 C032 109.4(6) . . ?
C011 C022 C038 106.3(5) . . ?
C02U C022 C011 113.8(6) . . ?
C02U C022 C038 111.0(6) . . ?
C030 C022 C011 107.2(5) . . ?
C030 C022 C02U 109.8(6) . . ?
C030 C022 C038 108.4(7) . . ?
C03G C023 C02R 107.5(6) . . ?
C03G C023 C03W 107.9(8) . . ?
C03W C023 C02R 113.6(7) . . ?
C042 C023 C02R 107.5(6) . . ?
C042 C023 C03G 109.9(9) . . ?
C042 C023 C03W 110.5(9) . . ?
C01Q C024 H024 119.7 . . ?
C02D C024 C01Q 120.6(6) . . ?
C02D C024 H024 119.7 . . ?
C02F C025 C03R 113.2(7) . . ?
C039 C025 C02F 108.6(8) . . ?
C039 C025 C03R 109.1(8) . . ?
C04K C025 C02F 104.8(7) . . ?
C04K C025 C039 113.6(11) . . ?
C04K C025 C03R 107.6(9) . . ?
O00J C026 C01C 124.8(6) . . ?
O00J C026 C029 114.2(6) . . ?
C01C C026 C029 121.0(6) . . ?
H02A C027 H02B 109.5 . . ?
H02A C027 H02C 109.5 . . ?
H02B C027 H02C 109.5 . . ?
C02C C027 H02A 109.5 . . ?
C02C C027 H02B 109.5 . . ?
C02C C027 H02C 109.5 . . ?
C02K C028 C013 107.7(6) . . ?
C02K C028 C03P 108.8(8) . . ?
C03B C028 C013 107.2(7) . . ?
C03B C028 C02K 108.2(8) . . ?
C03B C028 C03P 111.1(7) . . ?
C03P C028 C013 113.7(7) . . ?
C03N C029 C026 115.0(7) . . ?
C03N C029 C04P 107.5(9) . . ?
C04A C029 C026 107.7(8) . . ?
C04A C029 C03N 109.2(8) . . ?
C04A C029 C04P 109.6(11) . . ?
C04P C029 C026 107.7(6) . . ?
C00W C02A C01Y 120.9(6) . . ?
C00W C02A H02D 119.6 . . ?
C01Y C02A H02D 119.6 . . ?
C00X C02B H02E 119.7 . . ?
C01D C02B C00X 120.7(6) . . ?
C01D C02B H02E 119.7 . . ?
C027 C02C C01M 107.2(6) . . ?
C027 C02C C03U 110.6(6) . . ?
C027 C02C C03X 110.5(7) . . ?
C03U C02C C01M 113.0(6) . . ?
C03U C02C C03X 108.0(6) . . ?
C03X C02C C01M 107.5(5) . . ?
C00W C02D C024 121.6(6) . . ?
C00W C02D H02F 119.2 . . ?
C024 C02D H02F 119.2 . . ?
C02Y C02E C01S 110.9(6) . . ?
C02Y C02E C033 109.0(7) . . ?
C02Y C02E C037 110.6(8) . . ?
C033 C02E C01S 113.0(6) . . ?
C037 C02E C01S 106.2(6) . . ?
C037 C02E C033 107.0(7) . . ?
O00I C02F C025 113.1(7) . . ?
O00I C02F C031 124.3(6) . . ?
C031 C02F C025 122.5(7) . . ?
C00T C02G C01P 120.2(6) . . ?
C00T C02G H02G 119.9 . . ?
C01P C02G H02G 119.9 . . ?
C015 C02I C01R 120.4(7) . . ?
C015 C02I H02I 119.8 . . ?
C01R C02I H02I 119.8 . . ?
C00X C02J H02J 119.2 . . ?
C02P C02J C00X 121.5(6) . . ?
C02P C02J H02J 119.2 . . ?
C028 C02K H02H 109.5 . . ?
C028 C02K H02K 109.5 . . ?
C028 C02K H02L 109.5 . . ?
H02H C02K H02K 109.5 . . ?
H02H C02K H02L 109.5 . . ?
H02K C02K H02L 109.5 . . ?
C021 C02L H02M 109.5 . . ?
C021 C02L H02N 109.5 . . ?
C021 C02L H02O 109.5 . . ?
H02M C02L H02N 109.5 . . ?
H02M C02L H02O 109.5 . . ?
H02N C02L H02O 109.5 . . ?
O00D C02M C017 123.4(6) . . ?
O00D C02M C03J 115.0(6) . . ?
C017 C02M C03J 121.3(6) . . ?
O00P C02N C03Y 114.1(7) . . ?
O00P C02N C041 123.9(8) . . ?
C041 C02N C03Y 121.9(8) . . ?
C04H C02O C01F 108.4(6) . . ?
C04H C02O C04M 107.7(9) . . ?
C04I C02O C01F 106.5(6) . . ?
C04I C02O C04H 111.9(11) . . ?
C04I C02O C04M 109.3(8) . . ?
C04M C02O C01F 113.1(7) . . ?
C00V C02P C02J 120.7(6) . . ?
C00V C02P H02P 119.7 . . ?
C02J C02P H02P 119.7 . . ?
C019 C02Q C01K 120.1(6) . . ?
C019 C02Q H02Q 120.0 . . ?
C01K C02Q H02Q 120.0 . . ?
O00Q C02R C01C 123.7(6) . . ?
O00Q C02R C023 114.3(6) . . ?
C01C C02R C023 122.0(6) . . ?
O00H C02S C01U 114.6(6) . . ?
O00H C02S C01W 124.2(6) . . ?
C01W C02S C01U 121.1(6) . . ?
C01T C02T C049 105.5(6) . . ?
C03L C02T C01T 107.6(6) . . ?
C03L C02T C049 107.1(8) . . ?
C03M C02T C01T 113.8(6) . . ?
C03M C02T C03L 114.5(8) . . ?
C03M C02T C049 107.7(8) . . ?
C022 C02U H02R 109.5 . . ?
C022 C02U H02S 109.5 . . ?
C022 C02U H02T 109.5 . . ?
H02R C02U H02S 109.5 . . ?
H02R C02U H02T 109.5 . . ?
H02S C02U H02T 109.5 . . ?
C00T C02V H02V 120.2 . . ?
C00T C02V C02X 119.7(7) . . ?
C02X C02V H02V 120.2 . . ?
C01P C02W H02W 119.7 . . ?
C01P C02W C02X 120.7(7) . . ?
C02X C02W H02W 119.7 . . ?
C02V C02X H02X 120.1 . . ?
C02W C02X C02V 119.9(7) . . ?
C02W C02X H02X 120.1 . . ?
C02E C02Y H02U 109.5 . . ?
C02E C02Y H02Y 109.5 . . ?
C02E C02Y H 109.5 . . ?
H02U C02Y H02Y 109.5 . . ?
H02U C02Y H 109.5 . . ?
H02Y C02Y H 109.5 . . ?
O00K C02Z C041 125.0(8) . . ?
O00K C02Z C12 114.7(9) . . ?
C041 C02Z C12 120.2(9) . . ?
C022 C030 H03A 109.5 . . ?
C022 C030 H03B 109.5 . . ?
C022 C030 H03C 109.5 . . ?
H03A C030 H03B 109.5 . . ?
H03A C030 H03C 109.5 . . ?
H03B C030 H03C 109.5 . . ?
C02F C031 H031 117.5 . . ?
C02F C031 C048 125.1(6) . . ?
C048 C031 H031 117.5 . . ?
C021 C032 H03D 109.5 . . ?
C021 C032 H03E 109.5 . . ?
C021 C032 H03F 109.5 . . ?
H03D C032 H03E 109.5 . . ?
H03D C032 H03F 109.5 . . ?
H03E C032 H03F 109.5 . . ?
C02E C033 H03G 109.5 . . ?
C02E C033 H03H 109.5 . . ?
C02E C033 H03I 109.5 . . ?
H03G C033 H03H 109.5 . . ?
H03G C033 H03I 109.5 . . ?
H03H C033 H03I 109.5 . . ?
C03C C034 C018 109.6(6) . . ?
C03C C034 C040 109.0(8) . . ?
C03C C034 C046 108.5(7) . . ?
C040 C034 C018 106.2(5) . . ?
C046 C034 C018 113.8(5) . . ?
C046 C034 C040 109.5(7) . . ?
C016 C035 H03J 109.5 . . ?
C016 C035 H03K 109.5 . . ?
C016 C035 H03L 109.5 . . ?
H03J C035 H03K 109.5 . . ?
H03J C035 H03L 109.5 . . ?
H03K C035 H03L 109.5 . . ?
C02E C037 H03M 109.5 . . ?
C02E C037 H03N 109.5 . . ?
C02E C037 H03O 109.5 . . ?
H03M C037 H03N 109.5 . . ?
H03M C037 H03O 109.5 . . ?
H03N C037 H03O 109.5 . . ?
C022 C038 H03P 109.5 . . ?
C022 C038 H03Q 109.5 . . ?
C022 C038 H03R 109.5 . . ?
H03P C038 H03Q 109.5 . . ?
H03P C038 H03R 109.5 . . ?
H03Q C038 H03R 109.5 . . ?
C025 C039 H03S 109.5 . . ?
C025 C039 H03T 109.5 . . ?
C025 C039 H03U 109.5 . . ?
H03S C039 H03T 109.5 . . ?
H03S C039 H03U 109.5 . . ?
H03T C039 H03U 109.5 . . ?
C01U C03A H03V 109.5 . . ?
C01U C03A H03W 109.5 . . ?
C01U C03A H03X 109.5 . . ?
H03V C03A H03W 109.5 . . ?
H03V C03A H03X 109.5 . . ?
H03W C03A H03X 109.5 . . ?
C028 C03B H03Y 109.5 . . ?
C028 C03B HA 109.5 . . ?
C028 C03B HB 109.5 . . ?
H03Y C03B HA 109.5 . . ?
H03Y C03B HB 109.5 . . ?
HA C03B HB 109.5 . . ?
C034 C03C H03Z 109.5 . . ?
C034 C03C HC 109.5 . . ?
C034 C03C HD 109.5 . . ?
H03Z C03C HC 109.5 . . ?
H03Z C03C HD 109.5 . . ?
HC C03C HD 109.5 . . ?
C03V C03D C047 107.9(8) . . ?
C03V C03D C048 108.4(7) . . ?
C048 C03D C047 107.2(8) . . ?
C04G C03D C03V 112.7(9) . . ?
C04G C03D C047 106.8(10) . . ?
C04G C03D C048 113.5(8) . . ?
C01U C03E H03 109.5 . . ?
C01U C03E HE 109.5 . . ?
C01U C03E HF 109.5 . . ?
H03 C03E HE 109.5 . . ?
H03 C03E HF 109.5 . . ?
HE C03E HF 109.5 . . ?
C03Q C03F H0AA 119.4 . . ?
C03T C03F H0AA 119.4 . . ?
C03T C03F C03Q 121.2(7) . . ?
C023 C03G H1AA 109.5 . . ?
C023 C03G HG 109.5 . . ?
C023 C03G HH 109.5 . . ?
H1AA C03G HG 109.5 . . ?
H1AA C03G HH 109.5 . . ?
HG C03G HH 109.5 . . ?
C01O C03H H2AA 109.5 . . ?
C01O C03H HI 109.5 . . ?
C01O C03H HJ 109.5 . . ?
H2AA C03H HI 109.5 . . ?
H2AA C03H HJ 109.5 . . ?
HI C03H HJ 109.5 . . ?
C01O C03I H3AA 109.5 . . ?
C01O C03I HK 109.5 . . ?
C01O C03I HL 109.5 . . ?
H3AA C03I HK 109.5 . . ?
H3AA C03I HL 109.5 . . ?
HK C03I HL 109.5 . . ?
C02M C03J C03K 107.7(7) . . ?
C04D C03J C02M 106.5(7) . . ?
C04D C03J C03K 108.4(8) . . ?
C04E C03J C02M 113.9(6) . . ?
C04E C03J C03K 109.2(8) . . ?
C04E C03J C04D 110.9(8) . . ?
C03J C03K H4AA 109.5 . . ?
C03J C03K HM 109.5 . . ?
C03J C03K HN 109.5 . . ?
H4AA C03K HM 109.5 . . ?
H4AA C03K HN 109.5 . . ?
HM C03K HN 109.5 . . ?
C02T C03L H5AA 109.5 . . ?
C02T C03L HO 109.5 . . ?
C02T C03L HP 109.5 . . ?
H5AA C03L HO 109.5 . . ?
H5AA C03L HP 109.5 . . ?
HO C03L HP 109.5 . . ?
C02T C03M H6AA 109.5 . . ?
C02T C03M HQ 109.5 . . ?
C02T C03M HR 109.5 . . ?
H6AA C03M HQ 109.5 . . ?
H6AA C03M HR 109.5 . . ?
HQ C03M HR 109.5 . . ?
C029 C03N H7AA 109.5 . . ?
C029 C03N HS 109.5 . . ?
C029 C03N HT 109.5 . . ?
H7AA C03N HS 109.5 . . ?
H7AA C03N HT 109.5 . . ?
HS C03N HT 109.5 . . ?
C01U C03O H8AA 109.5 . . ?
C01U C03O HU 109.5 . . ?
C01U C03O HV 109.5 . . ?
H8AA C03O HU 109.5 . . ?
H8AA C03O HV 109.5 . . ?
HU C03O HV 109.5 . . ?
C028 C03P H9AA 109.5 . . ?
C028 C03P HW 109.5 . . ?
C028 C03P HX 109.5 . . ?
H9AA C03P HW 109.5 . . ?
H9AA C03P HX 109.5 . . ?
HW C03P HX 109.5 . . ?
C01L C03Q H0BA 120.4 . . ?
C03F C03Q C01L 119.1(7) . . ?
C03F C03Q H0BA 120.4 . . ?
C025 C03R H1BA 109.5 . . ?
C025 C03R HY 109.5 . . ?
C025 C03R HZ 109.5 . . ?
H1BA C03R HY 109.5 . . ?
H1BA C03R HZ 109.5 . . ?
HY C03R HZ 109.5 . . ?
C021 C03S H2BA 109.5 . . ?
C021 C03S H7CA 109.5 . . ?
C021 C03S H8CA 109.5 . . ?
H2BA C03S H7CA 109.5 . . ?
H2BA C03S H8CA 109.5 . . ?
H7CA C03S H8CA 109.5 . . ?
C03F C03T H3BA 120.2 . . ?
C04F C03T C03F 119.5(7) . . ?
C04F C03T H3BA 120.2 . . ?
C02C C03U H4BA 109.5 . . ?
C02C C03U H9CA 109.5 . . ?
C02C C03U H0DA 109.5 . . ?
H4BA C03U H9CA 109.5 . . ?
H4BA C03U H0DA 109.5 . . ?
H9CA C03U H0DA 109.5 . . ?
C03D C03V H5BA 109.5 . . ?
C03D C03V H1DA 109.5 . . ?
C03D C03V H2DA 109.5 . . ?
H5BA C03V H1DA 109.5 . . ?
H5BA C03V H2DA 109.5 . . ?
H1DA C03V H2DA 109.5 . . ?
C023 C03W H6BA 109.5 . . ?
C023 C03W H3DA 109.5 . . ?
C023 C03W H4DA 109.5 . . ?
H6BA C03W H3DA 109.5 . . ?
H6BA C03W H4DA 109.5 . . ?
H3DA C03W H4DA 109.5 . . ?
C02C C03X H7BA 109.5 . . ?
C02C C03X H5DA 109.5 . . ?
C02C C03X H6DA 109.5 . . ?
H7BA C03X H5DA 109.5 . . ?
H7BA C03X H6DA 109.5 . . ?
H5DA C03X H6DA 109.5 . . ?
C02N C03Y C11 112.9(9) . . ?
C045 C03Y C02N 108.5(8) . . ?
C045 C03Y C11 109.0(8) . . ?
C04O C03Y C02N 107.5(7) . . ?
C04O C03Y C045 107.9(11) . . ?
C04O C03Y C11 110.9(10) . . ?
C016 C03Z H8BA 109.5 . . ?
C016 C03Z H7DA 109.5 . . ?
C016 C03Z H8DA 109.5 . . ?
H8BA C03Z H7DA 109.5 . . ?
H8BA C03Z H8DA 109.5 . . ?
H7DA C03Z H8DA 109.5 . . ?
C034 C040 H04A 109.5 . . ?
C034 C040 H04B 109.5 . . ?
C034 C040 H04C 109.5 . . ?
H04A C040 H04B 109.5 . . ?
H04A C040 H04C 109.5 . . ?
H04B C040 H04C 109.5 . . ?
C02N C041 H041 118.1 . . ?
C02Z C041 C02N 123.9(8) . . ?
C02Z C041 H041 118.1 . . ?
C023 C042 H04D 109.5 . . ?
C023 C042 H04E 109.5 . . ?
C023 C042 H04F 109.5 . . ?
H04D C042 H04E 109.5 . . ?
H04D C042 H04F 109.5 . . ?
H04E C042 H04F 109.5 . . ?
C01O C043 H04G 109.5 . . ?
C01O C043 H04H 109.5 . . ?
C01O C043 H04I 109.5 . . ?
H04G C043 H04H 109.5 . . ?
H04G C043 H04I 109.5 . . ?
H04H C043 H04I 109.5 . . ?
C01L C044 H044 120.5 . . ?
C01L C044 C04F 119.0(7) . . ?
C04F C044 H044 120.5 . . ?
C03Y C045 H04J 109.5 . . ?
C03Y C045 H04K 109.5 . . ?
C03Y C045 H04L 109.5 . . ?
H04J C045 H04K 109.5 . . ?
H04J C045 H04L 109.5 . . ?
H04K C045 H04L 109.5 . . ?
C034 C046 H04M 109.5 . . ?
C034 C046 H04N 109.5 . . ?
C034 C046 H04O 109.5 . . ?
H04M C046 H04N 109.5 . . ?
H04M C046 H04O 109.5 . . ?
H04N C046 H04O 109.5 . . ?
C03D C047 H04P 109.5 . . ?
C03D C047 H04Q 109.5 . . ?
C03D C047 H04R 109.5 . . ?
H04P C047 H04Q 109.5 . . ?
H04P C047 H04R 109.5 . . ?
H04Q C047 H04R 109.5 . . ?
O00R C048 C031 123.1(6) . . ?
O00R C048 C03D 114.6(6) . . ?
C031 C048 C03D 122.3(6) . . ?
C02T C049 H04S 109.5 . . ?
C02T C049 H04T 109.5 . . ?
C02T C049 H04U 109.5 . . ?
H04S C049 H04T 109.5 . . ?
H04S C049 H04U 109.5 . . ?
H04T C049 H04U 109.5 . . ?
C029 C04A H04V 109.5 . . ?
C029 C04A H04W 109.5 . . ?
C029 C04A H04X 109.5 . . ?
H04V C04A H04W 109.5 . . ?
H04V C04A H04X 109.5 . . ?
H04W C04A H04X 109.5 . . ?
C016 C04C H04Y 109.5 . . ?
C016 C04C H9DA 109.5 . . ?
C016 C04C H0EA 109.5 . . ?
H04Y C04C H9DA 109.5 . . ?
H04Y C04C H0EA 109.5 . . ?
H9DA C04C H0EA 109.5 . . ?
C03J C04D H04Z 109.5 . . ?
C03J C04D H1EA 109.5 . . ?
C03J C04D H2EA 109.5 . . ?
H04Z C04D H1EA 109.5 . . ?
H04Z C04D H2EA 109.5 . . ?
H1EA C04D H2EA 109.5 . . ?
C03J C04E H04 109.5 . . ?
C03J C04E H3EA 109.5 . . ?
C03J C04E H4EA 109.5 . . ?
H04 C04E H3EA 109.5 . . ?
H04 C04E H4EA 109.5 . . ?
H3EA C04E H4EA 109.5 . . ?
C03T C04F C044 121.2(8) . . ?
C03T C04F H9BA 119.4 . . ?
C044 C04F H9BA 119.4 . . ?
C03D C04G H0CA 109.5 . . ?
C03D C04G H5EA 109.5 . . ?
C03D C04G H6EA 109.5 . . ?
H0CA C04G H5EA 109.5 . . ?
H0CA C04G H6EA 109.5 . . ?
H5EA C04G H6EA 109.5 . . ?
C02O C04H H1CA 109.5 . . ?
C02O C04H H7EA 109.5 . . ?
C02O C04H H8EA 109.5 . . ?
H1CA C04H H7EA 109.5 . . ?
H1CA C04H H8EA 109.5 . . ?
H7EA C04H H8EA 109.5 . . ?
C02O C04I H2CA 109.5 . . ?
C02O C04I H9EA 109.5 . . ?
C02O C04I H0FA 109.5 . . ?
H2CA C04I H9EA 109.5 . . ?
H2CA C04I H0FA 109.5 . . ?
H9EA C04I H0FA 109.5 . . ?
C025 C04K H3CA 109.5 . . ?
C025 C04K H1FA 109.5 . . ?
C025 C04K H2FA 109.5 . . ?
H3CA C04K H1FA 109.5 . . ?
H3CA C04K H2FA 109.5 . . ?
H1FA C04K H2FA 109.5 . . ?
C02O C04M H4CA 109.5 . . ?
C02O C04M H3FA 109.5 . . ?
C02O C04M H4FA 109.5 . . ?
H4CA C04M H3FA 109.5 . . ?
H4CA C04M H4FA 109.5 . . ?
H3FA C04M H4FA 109.5 . . ?
C03Y C04O H5CA 109.5 . . ?
C03Y C04O H5FA 109.5 . . ?
C03Y C04O H6FA 109.5 . . ?
H5CA C04O H5FA 109.5 . . ?
H5CA C04O H6FA 109.5 . . ?
H5FA C04O H6FA 109.5 . . ?
C029 C04P H6CA 109.5 . . ?
C029 C04P H7FA 109.5 . . ?
C029 C04P H8FA 109.5 . . ?
H6CA C04P H7FA 109.5 . . ?
H6CA C04P H8FA 109.5 . . ?
H7FA C04P H8FA 109.5 . . ?
C03Y C11 H11A 109.5 . . ?
C03Y C11 H11B 109.5 . . ?
C03Y C11 H11C 109.5 . . ?
H11A C11 H11B 109.5 . . ?
H11A C11 H11C 109.5 . . ?
H11B C11 H11C 109.5 . . ?
C2 C12 C02Z 109.6(10) . . ?
C2 C12 C6 112.4(16) . . ?
C2 C12 C9 112.9(18) . . ?
C6 C12 C02Z 105.7(13) . . ?
C9 C12 C02Z 112.3(12) . . ?
C9 C12 C6 104(2) . . ?
C12 C2 H2A 109.5 . . ?
C12 C2 H2B 109.5 . . ?
C12 C2 H2C 109.5 . . ?
H2A C2 H2B 109.5 . . ?
H2A C2 H2C 109.5 . . ?
H2B C2 H2C 109.5 . . ?
C12 C6 H6A 109.5 . . ?
C12 C6 H6B 109.5 . . ?
C12 C6 H6C 109.5 . . ?
H6A C6 H6B 109.5 . . ?
H6A C6 H6C 109.5 . . ?
H6B C6 H6C 109.5 . . ?
C12 C9 H9A 109.5 . . ?
C12 C9 H9B 109.5 . . ?
C12 C9 H9C 109.5 . . ?
H9A C9 H9B 109.5 . . ?
H9A C9 H9C 109.5 . . ?
H9B C9 H9C 109.5 . . ?

loop_
_geom_bond_atom_site_label_1
_geom_bond_atom_site_label_2
_geom_bond_distance
_geom_bond_site_symmetry_2
_geom_bond_publ_flag
Tb01 O008 2.285(4) . ?
Tb01 O00A 2.295(4) . ?
Tb01 O00B 2.291(4) . ?
Tb01 O00D 2.299(4) . ?
Tb01 O00F 2.287(4) . ?
Tb01 O00M 2.327(4) . ?
Tb01 O00O 2.351(4) . ?
Tb02 O007 2.300(4) . ?
Tb02 O00C 2.329(4) . ?
Tb02 O00E 2.310(4) . ?
Tb02 O00G 2.287(4) . ?
Tb02 O00H 2.302(4) . ?
Tb02 O00L 2.328(4) . ?
Tb02 O00N 2.282(4) . ?
Tb03 O009 2.323(4) . ?
Tb03 O00I 2.255(4) . ?
Tb03 O00J 2.343(4) . ?
Tb03 O00K 2.311(5) . ?
Tb03 O00P 2.293(5) . ?
Tb03 O00Q 2.287(4) . ?
Tb03 O00R 2.298(4) . ?
P004 O00C 1.500(4) . ?
P004 C00Y 1.803(6) . ?
P004 C015 1.788(6) . ?
P004 C01Q 1.802(6) . ?
P005 O009 1.493(4) . ?
P005 C00W 1.796(6) . ?
P005 C00X 1.795(6) . ?
P005 C01L 1.803(6) . ?
P006 O00O 1.499(4) . ?
P006 C00T 1.809(7) . ?
P006 C00V 1.809(6) . ?
P006 C01K 1.790(6) . ?
O007 C018 1.263(7) . ?
O008 C00S 1.253(7) . ?
O00A C01F 1.272(8) . ?
O00B C00Z 1.267(7) . ?
O00D C02M 1.288(8) . ?
O00E C01M 1.256(7) . ?
O00F C01V 1.276(8) . ?
O00G C013 1.247(7) . ?
O00H C02S 1.251(8) . ?
O00I C02F 1.267(8) . ?
O00J C026 1.265(8) . ?
O00K C02Z 1.264(10) . ?
O00L C01S 1.279(7) . ?
O00M C01T 1.264(7) . ?
O00N C011 1.251(7) . ?
O00P C02N 1.249(9) . ?
O00Q C02R 1.267(8) . ?
O00R C048 1.270(8) . ?
C00S C012 1.394(9) . ?
C00S C021 1.541(8) . ?
C00T C02G 1.373(9) . ?
C00T C02V 1.382(9) . ?
C00U H00U 0.9300 . ?
C00U C00Y 1.375(9) . ?
C00U C01N 1.391(9) . ?
C00V C01D 1.378(9) . ?
C00V C02P 1.363(9) . ?
C00W C02A 1.374(9) . ?
C00W C02D 1.370(9) . ?
C00X C02B 1.399(9) . ?
C00X C02J 1.393(9) . ?
C00Y C01A 1.392(8) . ?
C00Z C016 1.529(8) . ?
C00Z C017 1.395(9) . ?
C010 H010 0.79(8) . ?
C010 C01F 1.388(10) . ?
C010 C01V 1.404(10) . ?
C011 C020 1.394(9) . ?
C011 C022 1.546(9) . ?
C012 H012 0.9300 . ?
C012 C01T 1.395(9) . ?
C013 C01W 1.397(10) . ?
C013 C028 1.534(9) . ?
C014 H014 0.9300 . ?
C014 C01K 1.378(9) . ?
C014 C01Z 1.384(9) . ?
C015 C01G 1.382(9) . ?
C015 C02I 1.382(9) . ?
C016 C035 1.528(10) . ?
C016 C03Z 1.525(11) . ?
C016 C04C 1.524(10) . ?
C017 H017 0.9300 . ?
C017 C02M 1.395(9) . ?
C018 C01H 1.403(8) . ?
C018 C034 1.532(9) . ?
C019 H019 0.9300 . ?
C019 C01X 1.355(11) . ?
C019 C02Q 1.390(9) . ?
C01A H01A 0.9300 . ?
C01A C01J 1.377(9) . ?
C01B H01B 0.9300 . ?
C01B C01J 1.394(11) . ?
C01B C01N 1.392(11) . ?
C01C H01C 0.9300 . ?
C01C C026 1.396(10) . ?
C01C C02R 1.401(10) . ?
C01D H01D 0.9300 . ?
C01D C02B 1.386(9) . ?
C01E H01E 0.9300 . ?
C01E C01I 1.366(11) . ?
C01E C01R 1.378(11) . ?
C01F C02O 1.540(9) . ?
C01G H01G 0.9300 . ?
C01G C01I 1.391(10) . ?
C01H H01H 0.9300 . ?
C01H C01M 1.383(9) . ?
C01I H01I 0.9300 . ?
C01J H01J 0.9300 . ?
C01K C02Q 1.398(9) . ?
C01L C03Q 1.390(9) . ?
C01L C044 1.365(9) . ?
C01M C02C 1.551(9) . ?
C01N H01N 0.9300 . ?
C01O C01V 1.523(9) . ?
C01O C03H 1.519(11) . ?
C01O C03I 1.545(11) . ?
C01O C043 1.503(11) . ?
C01P H01P 0.9300 . ?
C01P C02G 1.388(10) . ?
C01P C02W 1.367(11) . ?
C01Q C01Y 1.372(9) . ?
C01Q C024 1.394(9) . ?
C01R H01R 0.9300 . ?
C01R C02I 1.394(10) . ?
C01S C020 1.391(9) . ?
C01S C02E 1.544(9) . ?
C01T C02T 1.563(9) . ?
C01U C02S 1.552(9) . ?
C01U C03A 1.550(11) . ?
C01U C03E 1.516(11) . ?
C01U C03O 1.498(11) . ?
C01W H01W 0.9300 . ?
C01W C02S 1.383(10) . ?
C01X H01X 0.9300 . ?
C01X C01Z 1.376(11) . ?
C01Y H01Y 0.9300 . ?
C01Y C02A 1.393(9) . ?
C01Z H01Z 0.9300 . ?
C020 H020 0.9300 . ?
C021 C02L 1.523(10) . ?
C021 C032 1.541(9) . ?
C021 C03S 1.531(9) . ?
C022 C02U 1.529(10) . ?
C022 C030 1.509(10) . ?
C022 C038 1.547(11) . ?
C023 C02R 1.542(9) . ?
C023 C03G 1.529(12) . ?
C023 C03W 1.538(12) . ?
C023 C042 1.497(13) . ?
C024 H024 0.9300 . ?
C024 C02D 1.371(10) . ?
C025 C02F 1.525(9) . ?
C025 C039 1.488(15) . ?
C025 C03R 1.531(12) . ?
C025 C04K 1.487(14) . ?
C026 C029 1.544(10) . ?
C027 H02A 0.9600 . ?
C027 H02B 0.9600 . ?
C027 H02C 0.9600 . ?
C027 C02C 1.519(10) . ?
C028 C02K 1.520(12) . ?
C028 C03B 1.517(12) . ?
C028 C03P 1.521(12) . ?
C029 C03N 1.519(11) . ?
C029 C04A 1.452(14) . ?
C029 C04P 1.528(13) . ?
C02A H02D 0.9300 . ?
C02B H02E 0.9300 . ?
C02C C03U 1.538(10) . ?
C02C C03X 1.542(11) . ?
C02D H02F 0.9300 . ?
C02E C02Y 1.483(11) . ?
C02E C033 1.522(10) . ?
C02E C037 1.522(11) . ?
C02F C031 1.392(10) . ?
C02G H02G 0.9300 . ?
C02I H02I 0.9300 . ?
C02J H02J 0.9300 . ?
C02J C02P 1.369(9) . ?
C02K H02H 0.9600 . ?
C02K H02K 0.9600 . ?
C02K H02L 0.9600 . ?
C02L H02M 0.9600 . ?
C02L H02N 0.9600 . ?
C02L H02O 0.9600 . ?
C02M C03J 1.526(10) . ?
C02N C03Y 1.544(12) . ?
C02N C041 1.406(12) . ?
C02O C04H 1.502(12) . ?
C02O C04I 1.484(13) . ?
C02O C04M 1.511(11) . ?
C02P H02P 0.9300 . ?
C02Q H02Q 0.9300 . ?
C02T C03L 1.493(11) . ?
C02T C03M 1.479(11) . ?
C02T C049 1.563(13) . ?
C02U H02R 0.9600 . ?
C02U H02S 0.9600 . ?
C02U H02T 0.9600 . ?
C02V H02V 0.9300 . ?
C02V C02X 1.390(10) . ?
C02W H02W 0.9300 . ?
C02W C02X 1.369(11) . ?
C02X H02X 0.9300 . ?
C02Y H02U 0.9600 . ?
C02Y H02Y 0.9600 . ?
C02Y H 0.9600 . ?
C02Z C041 1.392(14) . ?
C02Z C12 1.536(13) . ?
C030 H03A 0.9600 . ?
C030 H03B 0.9600 . ?
C030 H03C 0.9600 . ?
C031 H031 0.9300 . ?
C031 C048 1.401(11) . ?
C032 H03D 0.9600 . ?
C032 H03E 0.9600 . ?
C032 H03F 0.9600 . ?
C033 H03G 0.9600 . ?
C033 H03H 0.9600 . ?
C033 H03I 0.9600 . ?
C034 C03C 1.517(10) . ?
C034 C040 1.524(10) . ?
C034 C046 1.523(10) . ?
C035 H03J 0.9600 . ?
C035 H03K 0.9600 . ?
C035 H03L 0.9600 . ?
C037 H03M 0.9600 . ?
C037 H03N 0.9600 . ?
C037 H03O 0.9600 . ?
C038 H03P 0.9600 . ?
C038 H03Q 0.9600 . ?
C038 H03R 0.9600 . ?
C039 H03S 0.9600 . ?
C039 H03T 0.9600 . ?
C039 H03U 0.9600 . ?
C03A H03V 0.9600 . ?
C03A H03W 0.9600 . ?
C03A H03X 0.9600 . ?
C03B H03Y 0.9600 . ?
C03B HA 0.9600 . ?
C03B HB 0.9600 . ?
C03C H03Z 0.9600 . ?
C03C HC 0.9600 . ?
C03C HD 0.9600 . ?
C03D C03V 1.514(14) . ?
C03D C047 1.564(15) . ?
C03D C048 1.522(10) . ?
C03D C04G 1.502(13) . ?
C03E H03 0.9600 . ?
C03E HE 0.9600 . ?
C03E HF 0.9600 . ?
C03F H0AA 0.9300 . ?
C03F C03Q 1.382(10) . ?
C03F C03T 1.353(11) . ?
C03G H1AA 0.9600 . ?
C03G HG 0.9600 . ?
C03G HH 0.9600 . ?
C03H H2AA 0.9600 . ?
C03H HI 0.9600 . ?
C03H HJ 0.9600 . ?
C03I H3AA 0.9600 . ?
C03I HK 0.9600 . ?
C03I HL 0.9600 . ?
C03J C03K 1.527(12) . ?
C03J C04D 1.526(13) . ?
C03J C04E 1.520(12) . ?
C03K H4AA 0.9600 . ?
C03K HM 0.9600 . ?
C03K HN 0.9600 . ?
C03L H5AA 0.9600 . ?
C03L HO 0.9600 . ?
C03L HP 0.9600 . ?
C03M H6AA 0.9600 . ?
C03M HQ 0.9600 . ?
C03M HR 0.9600 . ?
C03N H7AA 0.9600 . ?
C03N HS 0.9600 . ?
C03N HT 0.9600 . ?
C03O H8AA 0.9600 . ?
C03O HU 0.9600 . ?
C03O HV 0.9600 . ?
C03P H9AA 0.9600 . ?
C03P HW 0.9600 . ?
C03P HX 0.9600 . ?
C03Q H0BA 0.9300 . ?
C03R H1BA 0.9600 . ?
C03R HY 0.9600 . ?
C03R HZ 0.9600 . ?
C03S H2BA 0.9600 . ?
C03S H7CA 0.9600 . ?
C03S H8CA 0.9600 . ?
C03T H3BA 0.9300 . ?
C03T C04F 1.352(12) . ?
C03U H4BA 0.9600 . ?
C03U H9CA 0.9600 . ?
C03U H0DA 0.9600 . ?
C03V H5BA 0.9600 . ?
C03V H1DA 0.9600 . ?
C03V H2DA 0.9600 . ?
C03W H6BA 0.9600 . ?
C03W H3DA 0.9600 . ?
C03W H4DA 0.9600 . ?
C03X H7BA 0.9600 . ?
C03X H5DA 0.9600 . ?
C03X H6DA 0.9600 . ?
C03Y C045 1.528(15) . ?
C03Y C04O 1.492(15) . ?
C03Y C11 1.557(13) . ?
C03Z H8BA 0.9600 . ?
C03Z H7DA 0.9600 . ?
C03Z H8DA 0.9600 . ?
C040 H04A 0.9600 . ?
C040 H04B 0.9600 . ?
C040 H04C 0.9600 . ?
C041 H041 0.9300 . ?
C042 H04D 0.9600 . ?
C042 H04E 0.9600 . ?
C042 H04F 0.9600 . ?
C043 H04G 0.9600 . ?
C043 H04H 0.9600 . ?
C043 H04I 0.9600 . ?
C044 H044 0.9300 . ?
C044 C04F 1.399(11) . ?
C045 H04J 0.9600 . ?
C045 H04K 0.9600 . ?
C045 H04L 0.9600 . ?
C046 H04M 0.9600 . ?
C046 H04N 0.9600 . ?
C046 H04O 0.9600 . ?
C047 H04P 0.9600 . ?
C047 H04Q 0.9600 . ?
C047 H04R 0.9600 . ?
C049 H04S 0.9600 . ?
C049 H04T 0.9600 . ?
C049 H04U 0.9600 . ?
C04A H04V 0.9600 . ?
C04A H04W 0.9600 . ?
C04A H04X 0.9600 . ?
C04C H04Y 0.9600 . ?
C04C H9DA 0.9600 . ?
C04C H0EA 0.9600 . ?
C04D H04Z 0.9600 . ?
C04D H1EA 0.9600 . ?
C04D H2EA 0.9600 . ?
C04E H04 0.9600 . ?
C04E H3EA 0.9600 . ?
C04E H4EA 0.9600 . ?
C04F H9BA 0.9300 . ?
C04G H0CA 0.9600 . ?
C04G H5EA 0.9600 . ?
C04G H6EA 0.9600 . ?
C04H H1CA 0.9600 . ?
C04H H7EA 0.9600 . ?
C04H H8EA 0.9600 . ?
C04I H2CA 0.9600 . ?
C04I H9EA 0.9600 . ?
C04I H0FA 0.9600 . ?
C04K H3CA 0.9600 . ?
C04K H1FA 0.9600 . ?
C04K H2FA 0.9600 . ?
C04M H4CA 0.9600 . ?
C04M H3FA 0.9600 . ?
C04M H4FA 0.9600 . ?
C04O H5CA 0.9600 . ?
C04O H5FA 0.9600 . ?
C04O H6FA 0.9600 . ?
C04P H6CA 0.9600 . ?
C04P H7FA 0.9600 . ?
C04P H8FA 0.9600 . ?
C11 H11A 0.9600 . ?
C11 H11B 0.9600 . ?
C11 H11C 0.9600 . ?
C12 C2 1.46(2) . ?
C12 C6 1.51(3) . ?
C12 C9 1.49(2) . ?
C2 H2A 0.9600 . ?
C2 H2B 0.9600 . ?
C2 H2C 0.9600 . ?
C6 H6A 0.9600 . ?
C6 H6B 0.9600 . ?
C6 H6C 0.9600 . ?
C9 H9A 0.9600 . ?
C9 H9B 0.9600 . ?
C9 H9C 0.9600 . ?

loop_
_smtbx_masks_void_nr
_smtbx_masks_void_average_x
_smtbx_masks_void_average_y
_smtbx_masks_void_average_z
_smtbx_masks_void_volume
_smtbx_masks_void_count_electrons
_smtbx_masks_void_content
1 -0.225 0.063 0.255 418.8 44.9 ?
2 -0.275 -0.063 0.755 418.8 44.8 ?
3 0.275 0.437 0.745 418.8 44.1 ?
4 0.225 0.563 0.245 418.8 45.5 ?
5 0.149 0.263 0.835 25.3 0.4 ?
6 0.175 0.228 0.641 34.6 0.0 ?
7 0.170 0.725 0.597 14.5 0.0 ?
8 0.250 0.398 0.019 7.3 0.0 ?
9 0.250 0.602 0.519 7.3 0.0 ?
10 0.325 0.772 0.141 34.6 0.0 ?
11 0.351 0.737 0.335 25.3 0.4 ?
12 0.330 0.275 0.097 14.5 0.3 ?
13 0.649 0.237 0.165 25.3 0.4 ?
14 0.675 0.272 0.359 34.6 0.0 ?
15 0.670 0.775 0.403 14.5 0.7 ?
16 0.750 0.102 0.981 7.3 0.0 ?
17 0.750 0.898 0.481 7.3 0.0 ?
18 0.825 0.728 0.859 34.6 0.0 ?
19 0.851 0.763 0.665 25.3 0.4 ?
20 0.830 0.225 0.903 14.5 0.0 ?
